data_1544982
loop_
_publ_author_name
'Searles, Keith'
'Siddiqi, Georges'
'Safonova, Olga V.'
'Cop\'eret, Christophe'

_publ_section_title
;
 Silica-supported isolated gallium sites as highly active, selective and
 stable propane dehydrogenation catalysts
;
_journal_issue 4
_journal_name_full 'Chem. Sci.'
_journal_page_first 2661
_journal_paper_doi 10.1039/C6SC05178B
_journal_volume 8
_journal_year 2017
_chemical_formula_moiety 'C40 H89 Ga O13 Si3'
_chemical_formula_sum 'C40 H89 Ga O13 Si3'
_chemical_formula_weight 932.10
_chemical_name_systematic Ga[OSi(OtBu)3]3(thf)
_space_group_crystal_system triclinic
_space_group_IT_number 2
_space_group_name_Hall '-P 1'
_space_group_name_H-M_alt 'P -1'
_symmetry_space_group_name_Hall '-P 1'
_symmetry_space_group_name_H-M 'P -1'
_atom_sites_solution_hydrogens geom
_atom_sites_solution_primary iterative
_audit_creation_date 2016-07-20
_audit_creation_method
;
Olex2 1.2
(compiled 2016.02.19 svn.r3266 for OlexSys, GUI svn.r5155)
;
_audit_update_record
;
2016-08-18 deposited with the CCDC.
2017-01-03 downloaded from the CCDC.
;
_cell_angle_alpha 62.983(4)
_cell_angle_beta 89.953(3)
_cell_angle_gamma 89.655(3)
_cell_formula_units_Z 8
_cell_length_a 18.0886(5)
_cell_length_b 25.2724(10)
_cell_length_c 26.1157(10)
_cell_measurement_reflns_used 14810
_cell_measurement_temperature 100.0(17)
_cell_measurement_theta_max 30.7165
_cell_measurement_theta_min 2.8441
_cell_volume 10635.5(8)
_computing_cell_refinement
;
CrysAlisPro, Agilent Technologies,
Version 1.171.36.21 (release 14-08-2012 CrysAlis171 .NET)
(compiled Sep 14 2012,17:21:16)
;
_computing_data_collection
;
CrysAlisPro, Agilent Technologies,
Version 1.171.36.21 (release 14-08-2012 CrysAlis171 .NET)
(compiled Sep 14 2012,17:21:16)
;
_computing_data_reduction
;
CrysAlisPro, Agilent Technologies,
Version 1.171.36.21 (release 14-08-2012 CrysAlis171 .NET)
(compiled Sep 14 2012,17:21:16)
;
_computing_molecular_graphics 'Olex2 (Dolomanov et al., 2009)'
_computing_publication_material 'Olex2 (Dolomanov et al., 2009)'
_computing_structure_refinement 'ShelXL (Sheldrick, 2015)'
_computing_structure_solution
;
Superflip (Palatinus & Chapuis, 2007;Palatinus & van der Lee, 2008;
Palatinus et al., 2012)
;
_diffrn_ambient_temperature 100.0(17)
_diffrn_detector_area_resol_mean 16.0839
_diffrn_measured_fraction_theta_full 0.998
_diffrn_measured_fraction_theta_max 0.984
_diffrn_measurement_details
;
#__ type_ start__ end____ width___ exp.time_
  1 omega  -25.00   15.00   1.0000   20.0000
omega____ theta____ kappa____ phi______ frames
    -      -21.6342  -99.0000   60.0000 40

#__ type_ start__ end____ width___ exp.time_
  2 omega  -25.00    8.00   1.0000   20.0000
omega____ theta____ kappa____ phi______ frames
    -      -21.6342  -99.0000  -60.0000 33

#__ type_ start__ end____ width___ exp.time_
  3 omega  -47.00   43.00   1.0000   20.0000
omega____ theta____ kappa____ phi______ frames
    -       22.2592  -57.0000    0.0000 90

#__ type_ start__ end____ width___ exp.time_
  4 omega    1.00   91.00   1.0000   20.0000
omega____ theta____ kappa____ phi______ frames
    -       22.2592   57.0000  -90.0000 90

#__ type_ start__ end____ width___ exp.time_
  5 omega  -47.00   44.00   1.0000   20.0000
omega____ theta____ kappa____ phi______ frames
    -       22.2592  -57.0000  120.0000 91

#__ type_ start__ end____ width___ exp.time_
  6 omega  -42.00   47.00   1.0000   20.0000
omega____ theta____ kappa____ phi______ frames
    -      -21.6342   57.0000  -90.0000 89

#__ type_ start__ end____ width___ exp.time_
  7 omega    1.00   26.00   1.0000   20.0000
omega____ theta____ kappa____ phi______ frames
    -       22.2592   57.0000  150.0000 25
;
_diffrn_measurement_device_type 'Xcalibur, Sapphire3'
_diffrn_measurement_method '\w scans'
_diffrn_orient_matrix_UB_11 0.0046506000
_diffrn_orient_matrix_UB_12 -0.0258149000
_diffrn_orient_matrix_UB_13 0.0266066000
_diffrn_orient_matrix_UB_21 -0.0035542000
_diffrn_orient_matrix_UB_22 0.0174881000
_diffrn_orient_matrix_UB_23 0.0147796000
_diffrn_orient_matrix_UB_31 -0.0387751000
_diffrn_orient_matrix_UB_32 -0.0044980000
_diffrn_orient_matrix_UB_33 0.0017694000
_diffrn_radiation_monochromator graphite
_diffrn_radiation_type MoK\a
_diffrn_radiation_wavelength 0.71073
_diffrn_reflns_av_R_equivalents 0.0737
_diffrn_reflns_av_unetI/netI 0.1396
_diffrn_reflns_Laue_measured_fraction_full 0.998
_diffrn_reflns_Laue_measured_fraction_max 0.984
_diffrn_reflns_limit_h_max 24
_diffrn_reflns_limit_h_min -23
_diffrn_reflns_limit_k_max 33
_diffrn_reflns_limit_k_min -33
_diffrn_reflns_limit_l_max 34
_diffrn_reflns_limit_l_min -34
_diffrn_reflns_number 105891
_diffrn_reflns_point_group_measured_fraction_full 0.998
_diffrn_reflns_point_group_measured_fraction_max 0.984
_diffrn_reflns_theta_full 26.000
_diffrn_reflns_theta_max 28.282
_diffrn_reflns_theta_min 2.850
_diffrn_source 'Enhance (Mo) X-ray Source'
_exptl_absorpt_coefficient_mu 0.637
_exptl_absorpt_correction_T_max 0.993
_exptl_absorpt_correction_T_min 0.975
_exptl_absorpt_correction_type analytical
_exptl_absorpt_process_details
;
CrysAlisPro, Agilent Technologies,
Version 1.171.36.21 (release 14-08-2012 CrysAlis171 .NET)
(compiled Sep 14 2012,17:21:16)
Analytical numeric absorption correction using a multifaceted crystal
            model based on expressions derived by R.C. Clark & J.S. Reid.
(Clark, R. C. & Reid, J. S. (1995). Acta Cryst. A51, 887-897)
;
_exptl_crystal_colour 'clear colourless'
_exptl_crystal_colour_lustre clear
_exptl_crystal_colour_primary colourless
_exptl_crystal_density_diffrn 1.164
_exptl_crystal_description block
_exptl_crystal_F_000 4048
_exptl_crystal_preparation 'Reaction of GaCl3 with NaOSi(OtBu)3'
_exptl_crystal_size_max 0.4643
_exptl_crystal_size_mid 0.2412
_exptl_crystal_size_min 0.0987
_refine_diff_density_max 0.816
_refine_diff_density_min -0.649
_refine_diff_density_rms 0.090
_refine_ls_extinction_method none
_refine_ls_goodness_of_fit_ref 1.020
_refine_ls_hydrogen_treatment constr
_refine_ls_matrix_type full
_refine_ls_number_parameters 2162
_refine_ls_number_reflns 52326
_refine_ls_number_restraints 12
_refine_ls_restrained_S_all 1.020
_refine_ls_R_factor_all 0.1188
_refine_ls_R_factor_gt 0.0741
_refine_ls_shift/su_max 0.001
_refine_ls_shift/su_mean 0.000
_refine_ls_structure_factor_coef Fsqd
_refine_ls_weighting_details 'w=1/[\s^2^(Fo^2^)+(0.0339P)^2^+0.8737P] where P=(Fo^2^+2Fc^2^)/3'
_refine_ls_weighting_scheme calc
_refine_ls_wR_factor_gt 0.1174
_refine_ls_wR_factor_ref 0.1374
_reflns_Friedel_coverage 0.000
_reflns_number_gt 34903
_reflns_number_total 52326
_reflns_threshold_expression 'I > 2\s(I)'
_cod_data_source_file c6sc05178b2.cif
_cod_data_source_block ks-1-60
_cod_depositor_comments 'Adding full bibliography for 1544982.cif.'
_cod_original_cell_volume 10635.5(7)
_cod_database_code 1544982
_chemical_oxdiff_formula 'Ga1 Si3 O12 C36 H81'
_shelx_space_group_comment
;
The symmetry employed for this shelxl refinement is uniquely defined
by the following loop, which should always be used as a source of
symmetry information in preference to the above space-group names.
They are only intended as comments.
;
_reflns_odcompleteness_completeness 99.08
_reflns_odcompleteness_iscentric 1
_reflns_odcompleteness_theta 28.22
_olex2_refinement_description
;
1. Twinned data refinement
 Scales: 0.8855(4) 0.1145(4)
2. Fixed Uiso
 At 1.2 times of:
  All C(H,H) groups
 At 1.5 times of:
  All C(H,H,H) groups
3. Uiso/Uaniso restraints and constraints
Uanis(C158) \\sim Ueq, Uanis(C160) \\sim Ueq: with sigma of 0.05 and sigma for
terminal atoms of 0.1
4.a Secondary CH2 refined with riding coordinates:
 C121(H12D,H12E), C81(H81A,H81B), C124(H12I,H12J), C83(H83A,H83B), C82(H82A,
 H82B), C3(H3A,H3B), C123(H12K,H12L), C84(H84A,H84B), C122(H12M,H12N), C1(H1A,
 H1B), C4(H4A,H4B), C43(H43A,H43B), C2(H2A,H2B), C44(H44A,H44B), C41(H41A,H41B),
  C42(H42A,H42B)
4.b Idealised Me refined as rotating group:
 C72(H72A,H72B,H72C), C67(H67A,H67B,H67C), C102(H10A,H10B,H10C), C116(H11A,
 H11B,H11C), C75(H75A,H75B,H75C), C135(H13A,H13B,H13C), C64(H64A,H64B,H64C),
 C108(H10D,H10E,H10F), C128(H12F,H12G,H12H), C132(H13D,H13E,H13F), C32(H32A,
 H32B,H32C), C94(H94A,H94B,H94C), C103(H10G,H10H,H10I), C87(H87A,H87B,H87C),
 C63(H63A,H63B,H63C), C119(H11D,H11E,H11F), C118(H11G,H11H,H11I), C8(H8A,H8B,
 H8C), C36(H36A,H36B,H36C), C76(H76A,H76B,H76C), C38(H38A,H38B,H38C), C158(H15A,
 H15B,H15C), C120(H12A,H12B,H12C), C99(H99A,H99B,H99C), C130(H13G,H13H,H13I),
 C100(H10J,H10K,H10L), C39(H39A,H39B,H39C), C60(H60A,H60B,H60C), C23(H23A,H23B,
 H23C), C68(H68A,H68B,H68C), C28(H28A,H28B,H28C), C59(H59A,H59B,H59C),
 C106(H10M,H10N,H10O), C155(H15D,H15E,H15F), C154(H15G,H15H,H15I), C115(H11J,
 H11K,H11L), C40(H40A,H40B,H40C), C52(H52A,H52B,H52C), C136(H13J,H13K,H13L),
 C58(H58A,H58B,H58C), C70(H70A,H70B,H70C), C80(H80A,H80B,H80C), C62(H62A,H62B,
 H62C), C156(H15J,H15K,H15L), C10(H10V,H10W,H10X), C92(H92A,H92B,H92C),
 C30(H30A,H30B,H30C), C7(H7A,H7B,H7C), C131(H13M,H13N,H13O), C160(H16A,H16B,
 H16C), C14(H14V,H14W,H14X), C71(H71A,H71B,H71C), C147(H14A,H14B,H14C),
 C144(H14D,H14E,H14F), C22(H22A,H22B,H22C), C91(H91A,H91B,H91C), C127(H12O,H12P,
 H12Q), C98(H98A,H98B,H98C), C142(H14G,H14H,H14I), C47(H47A,H47B,H47C),
 C50(H50A,H50B,H50C), C24(H24A,H24B,H24C), C35(H35A,H35B,H35C), C11(H11Y,H,HA),
 C151(H15M,H15N,H15O), C110(H11M,H11N,H11O), C79(H79A,H79B,H79C), C104(H10P,
 H10Q,H10R), C148(H14J,H14K,H14L), C66(H66A,H66B,H66C), C27(H27A,H27B,H27C),
 C31(H31A,H31B,H31C), C20(H20A,H20B,H20C), C16(H16D,H16E,H16F), C51(H51A,H51B,
 H51C), C19(H19A,H19B,H19C), C78(H78A,H78B,H78C), C146(H14M,H14N,H14O),
 C114(H11P,H11Q,H11R), C143(H14P,H14Q,H14R), C46(H46A,H46B,H46C), C15(H15Y,HB,
 HC), C126(H12R,H12S,H12T), C74(H74A,H74B,H74C), C90(H90A,H90B,H90C), C86(H86A,
 H86B,H86C), C96(H96A,H96B,H96C), C152(H15P,H15Q,H15R), C140(H14S,H14T,H14U),
 C112(H11S,H11T,H11U), C12(H12U,H12V,H12W), C18(H18A,H18B,H18C), C150(H15S,H15T,
 H15U), C107(H10S,H10T,H10U), C88(H88A,H88B,H88C), C48(H48A,H48B,H48C),
 C139(H13P,H13Q,H13R), C138(H13S,H13T,H13U), C159(H15V,H15W,H15X), C134(H13V,
 H13W,H13X), C111(H11V,H11W,H11X), C55(H55A,H55B,H55C), C95(H95A,H95B,H95C),
 C54(H54A,H54B,H54C), C56(H56A,H56B,H56C), C26(H26A,H26B,H26C), C34(H34A,H34B,
 H34C), C6(H6A,H6B,H6C)
;
_shelx_shelxl_version_number 2014/7
_olex2_date_sample_data_collection 2015-12-07
_olex2_exptl_crystal_mounting_method 'Mounted in paratone'
_olex2_submission_special_instructions 'No special instructions were received'

loop_
_space_group_symop_operation_xyz
'x, y, z'
'-x, -y, -z'

loop_
_atom_site_label
_atom_site_type_symbol
_atom_site_fract_x
_atom_site_fract_y
_atom_site_fract_z
_atom_site_U_iso_or_equiv
_atom_site_adp_type
_atom_site_occupancy
_atom_site_site_symmetry_order
_atom_site_calc_flag
_atom_site_refinement_flags_posn
_atom_site_refinement_flags_adp
Ga3 Ga 0.70436(2) 0.65538(2) 0.10429(2) 0.01442(10) Uani 1 1 d . .
Ga4 Ga 0.77098(2) 0.17151(2) 0.17528(2) 0.01491(10) Uani 1 1 d . .
Ga1 Ga 0.27387(2) 0.81930(2) 0.32840(2) 0.01483(10) Uani 1 1 d . .
Ga2 Ga 0.19391(2) 0.33992(2) 0.39266(2) 0.01581(10) Uani 1 1 d . .
Si8 Si 0.60809(6) 0.68731(5) -0.00766(4) 0.0164(2) Uani 1 1 d . .
Si7 Si 0.76956(6) 0.76772(5) 0.11329(5) 0.0168(2) Uani 1 1 d . .
Si6 Si 0.17676(6) 0.45700(5) 0.27348(5) 0.0170(2) Uani 1 1 d . .
Si11 Si 0.73853(6) 0.05452(5) 0.16134(5) 0.0171(2) Uani 1 1 d . .
Si3 Si 0.38965(6) 0.71580(5) 0.41595(5) 0.0172(2) Uani 1 1 d . .
Si5 Si 0.09846(6) 0.33004(5) 0.50152(5) 0.0169(2) Uani 1 1 d . .
Si2 Si 0.23928(6) 0.93317(5) 0.34242(5) 0.0167(2) Uani 1 1 d . .
Si1 Si 0.28212(6) 0.84714(5) 0.19843(5) 0.0178(2) Uani 1 1 d . .
Si10 Si 0.76469(6) 0.14604(5) 0.30563(5) 0.0164(2) Uani 1 1 d . .
Si12 Si 0.87859(6) 0.27413(5) 0.08795(5) 0.0173(2) Uani 1 1 d . .
Si9 Si 0.67207(6) 0.53602(5) 0.21636(4) 0.0161(2) Uani 1 1 d . .
Si4 Si 0.24883(6) 0.22072(5) 0.39020(5) 0.0176(2) Uani 1 1 d . .
O27 O 0.79227(14) 0.62616(12) 0.08025(12) 0.0226(7) Uani 1 1 d . .
O41 O 0.82900(14) 0.21632(12) 0.11622(11) 0.0205(6) Uani 1 1 d . .
O28 O 0.74919(14) 0.69963(12) 0.13170(11) 0.0204(6) Uani 1 1 d . .
O15 O 0.21984(15) 0.28745(12) 0.36793(11) 0.0222(7) Uani 1 1 d . .
O13 O 0.41045(14) 0.70991(12) 0.47917(10) 0.0183(6) Uani 1 1 d . .
O39 O 0.61427(14) 0.48266(12) 0.22880(11) 0.0200(6) Uani 1 1 d . .
O21 O 0.07746(14) 0.26940(12) 0.55920(10) 0.0179(6) Uani 1 1 d . .
O36 O 0.52749(14) 0.65640(12) 0.00967(11) 0.0200(6) Uani 1 1 d . .
O35 O 0.59505(14) 0.75162(12) -0.06361(10) 0.0171(6) Uani 1 1 d . .
O16 O 0.14268(15) 0.31344(12) 0.45799(11) 0.0207(6) Uani 1 1 d . .
O44 O 0.90984(14) 0.28245(12) 0.02602(11) 0.0191(6) Uani 1 1 d . .
O8 O 0.22504(15) 0.98743(13) 0.27874(11) 0.0218(6) Uani 1 1 d . .
O4 O 0.33318(15) 0.76892(13) 0.38322(11) 0.0231(7) Uani 1 1 d . .
O17 O 0.15911(14) 0.40844(12) 0.33748(11) 0.0200(6) Uani 1 1 d . .
O47 O 0.67526(14) 0.14165(13) 0.31194(11) 0.0213(7) Uani 1 1 d . .
O37 O 0.75758(14) 0.51509(13) 0.21875(10) 0.0212(7) Uani 1 1 d . .
O29 O 0.64992(15) 0.69635(12) 0.04125(10) 0.0209(6) Uani 1 1 d . .
O40 O 0.67366(14) 0.21020(13) 0.14797(11) 0.0212(6) Uani 1 1 d . .
O38 O 0.66184(14) 0.55412(13) 0.26803(11) 0.0202(6) Uani 1 1 d . .
O34 O 0.65795(14) 0.64195(12) -0.02220(11) 0.0202(6) Uani 1 1 d . .
O31 O 0.82457(14) 0.78950(12) 0.05843(11) 0.0201(6) Uani 1 1 d . .
O14 O 0.29008(14) 0.35827(13) 0.41491(11) 0.0227(7) Uani 1 1 d . .
O3 O 0.22341(14) 0.86910(12) 0.34674(11) 0.0203(6) Uani 1 1 d . .
O23 O 0.14996(14) 0.37401(12) 0.51601(11) 0.0202(6) Uani 1 1 d . .
O46 O 0.94997(14) 0.27362(13) 0.12613(11) 0.0204(6) Uani 1 1 d . .
O18 O 0.31719(15) 0.21126(13) 0.43374(12) 0.0261(7) Uani 1 1 d . .
O24 O 0.15784(14) 0.43865(12) 0.22315(11) 0.0201(6) Uani 1 1 d . .
O30 O 0.65917(14) 0.58876(12) 0.15319(10) 0.0179(6) Uani 1 1 d . .
O26 O 0.26595(14) 0.46720(12) 0.26984(10) 0.0193(6) Uani 1 1 d . .
O12 O 0.46738(14) 0.72009(12) 0.38312(11) 0.0209(7) Uani 1 1 d . .
O1 O 0.19092(14) 0.76794(13) 0.33215(12) 0.0264(7) Uani 1 1 d . .
O48 O 0.80053(14) 0.18057(12) 0.33912(10) 0.0181(6) Uani 1 1 d . .
O2 O 0.30918(14) 0.84575(13) 0.25742(11) 0.0220(7) Uani 1 1 d . .
O25 O 0.13080(14) 0.51795(13) 0.25857(11) 0.0212(6) Uani 1 1 d . .
O22 O 0.02162(14) 0.36578(12) 0.47697(11) 0.0200(6) Uani 1 1 d . .
O50 O 0.72288(14) -0.01189(12) 0.21115(11) 0.0211(6) Uani 1 1 d . .
O20 O 0.18882(15) 0.17069(13) 0.42646(11) 0.0236(7) Uani 1 1 d . .
O7 O 0.33512(14) 0.88967(12) 0.14620(11) 0.0200(6) Uani 1 1 d . .
O10 O 0.18467(15) 0.94687(12) 0.38408(11) 0.0215(6) Uani 1 1 d . .
O11 O 0.34931(14) 0.65587(13) 0.42113(11) 0.0212(6) Uani 1 1 d . .
O5 O 0.19575(14) 0.86793(13) 0.18921(11) 0.0233(7) Uani 1 1 d . .
O45 O 0.82772(15) 0.32995(12) 0.08115(11) 0.0218(7) Uani 1 1 d . .
O49 O 0.79641(14) 0.07864(12) 0.33620(11) 0.0204(6) Uani 1 1 d . .
O42 O 0.78165(15) 0.18175(12) 0.23849(10) 0.0210(6) Uani 1 1 d . .
O9 O 0.32601(14) 0.93302(12) 0.35805(11) 0.0224(7) Uani 1 1 d . .
O51 O 0.66633(15) 0.08485(13) 0.12127(11) 0.0237(7) Uani 1 1 d . .
O43 O 0.76072(15) 0.09664(12) 0.18958(11) 0.0222(7) Uani 1 1 d . .
O6 O 0.28397(14) 0.78258(12) 0.19905(11) 0.0212(6) Uani 1 1 d . .
O52 O 0.80187(15) 0.04759(13) 0.12104(11) 0.0224(7) Uani 1 1 d . .
O33 O 0.69919(14) 0.81252(13) 0.09300(11) 0.0216(7) Uani 1 1 d . .
O19 O 0.27289(16) 0.20880(13) 0.33666(11) 0.0271(7) Uani 1 1 d . .
O32 O 0.80830(15) 0.77280(13) 0.16696(11) 0.0223(7) Uani 1 1 d . .
C61 C -0.0435(2) 0.35390(19) 0.45176(16) 0.0191(9) Uani 1 1 d . .
C65 C 0.1332(2) 0.4133(2) 0.54086(17) 0.0232(10) Uani 1 1 d . .
C37 C 0.3627(2) 0.71942(19) 0.51878(16) 0.0203(9) Uani 1 1 d . .
C72 C 0.1157(2) 0.4126(2) 0.15205(18) 0.0337(12) Uani 1 1 d . .
H72A H 0.1447 0.4448 0.1228 0.050 Uiso 1 1 calc GR .
H72B H 0.0721 0.4052 0.1340 0.050 Uiso 1 1 calc GR .
H72C H 0.1461 0.3765 0.1697 0.050 Uiso 1 1 calc GR .
C67 C 0.2052(2) 0.4183(2) 0.56841(19) 0.0333(12) Uani 1 1 d . .
H67A H 0.2199 0.3790 0.5983 0.050 Uiso 1 1 calc GR .
H67B H 0.1981 0.4453 0.5856 0.050 Uiso 1 1 calc GR .
H67C H 0.2439 0.4339 0.5391 0.050 Uiso 1 1 calc GR .
C69 C 0.0912(2) 0.4302(2) 0.19779(17) 0.0203(9) Uani 1 1 d . .
C85 C 0.8646(2) 0.8444(2) 0.02636(17) 0.0233(10) Uani 1 1 d . .
C45 C 0.3572(2) 0.1582(2) 0.47231(18) 0.0288(11) Uani 1 1 d . .
C73 C 0.1216(2) 0.55111(19) 0.29070(17) 0.0231(10) Uani 1 1 d . .
C102 C 0.6106(2) 0.84392(19) -0.14575(16) 0.0260(10) Uani 1 1 d . .
H10A H 0.6070 0.8240 -0.1702 0.039 Uiso 1 1 calc GR .
H10B H 0.6415 0.8793 -0.1646 0.039 Uiso 1 1 calc GR .
H10C H 0.5610 0.8557 -0.1394 0.039 Uiso 1 1 calc GR .
C133 C 1.0186(2) 0.2406(2) 0.13900(17) 0.0215(9) Uani 1 1 d . .
C113 C 0.5977(2) 0.56215(19) 0.29698(17) 0.0206(9) Uani 1 1 d . .
C149 C 0.6722(2) -0.03572(19) 0.25894(16) 0.0212(9) Uani 1 1 d . .
C116 C 0.6248(2) 0.5947(2) 0.3298(2) 0.0404(14) Uani 1 1 d . .
H11A H 0.6653 0.5722 0.3554 0.061 Uiso 1 1 calc GR .
H11B H 0.5841 0.5988 0.3526 0.061 Uiso 1 1 calc GR .
H11C H 0.6423 0.6342 0.3026 0.061 Uiso 1 1 calc GR .
C75 C 0.1924(2) 0.5497(2) 0.32323(17) 0.0278(10) Uani 1 1 d . .
H75A H 0.2044 0.5085 0.3505 0.042 Uiso 1 1 calc GR .
H75B H 0.1851 0.5731 0.3442 0.042 Uiso 1 1 calc GR .
H75C H 0.2331 0.5666 0.2959 0.042 Uiso 1 1 calc GR .
C141 C 0.8162(2) 0.24274(18) 0.31929(17) 0.0192(9) Uani 1 1 d . .
C117 C 0.5948(2) 0.45057(19) 0.19745(18) 0.0226(10) Uani 1 1 d . .
C121 C 0.6667(2) 0.2718(2) 0.13829(18) 0.0280(10) Uani 1 1 d . .
H12D H 0.6591 0.2990 0.0970 0.034 Uiso 1 1 calc R .
H12E H 0.7116 0.2842 0.1517 0.034 Uiso 1 1 calc R .
C135 C 1.0071(2) 0.1802(2) 0.14219(18) 0.0309(11) Uani 1 1 d . .
H13A H 0.9722 0.1577 0.1731 0.046 Uiso 1 1 calc GR .
H13B H 1.0544 0.1589 0.1500 0.046 Uiso 1 1 calc GR .
H13C H 0.9871 0.1847 0.1055 0.046 Uiso 1 1 calc GR .
C64 C -0.0244(2) 0.3606(2) 0.39224(17) 0.0266(11) Uani 1 1 d . .
H64A H -0.0041 0.4002 0.3687 0.040 Uiso 1 1 calc GR .
H64B H -0.0692 0.3555 0.3739 0.040 Uiso 1 1 calc GR .
H64C H 0.0122 0.3304 0.3958 0.040 Uiso 1 1 calc GR .
C81 C 0.8607(2) 0.6595(2) 0.0608(2) 0.0350(12) Uani 1 1 d . .
H81A H 0.8757 0.6765 0.0866 0.042 Uiso 1 1 calc R .
H81B H 0.8554 0.6920 0.0212 0.042 Uiso 1 1 calc R .
C108 C 0.4787(2) 0.6525(2) 0.09773(17) 0.0277(11) Uani 1 1 d . .
H10D H 0.4995 0.6123 0.1179 0.042 Uiso 1 1 calc GR .
H10E H 0.4330 0.6548 0.1168 0.042 Uiso 1 1 calc GR .
H10F H 0.5144 0.6811 0.0985 0.042 Uiso 1 1 calc GR .
C57 C 0.1224(2) 0.21708(19) 0.59060(17) 0.0221(9) Uani 1 1 d . .
C128 C 0.9165(3) 0.3056(2) -0.07249(17) 0.0366(13) Uani 1 1 d . .
H12F H 0.9151 0.3482 -0.0835 0.055 Uiso 1 1 calc GR .
H12G H 0.8949 0.2987 -0.1033 0.055 Uiso 1 1 calc GR .
H12H H 0.9678 0.2915 -0.0660 0.055 Uiso 1 1 calc GR .
C105 C 0.4619(2) 0.66677(19) 0.03567(16) 0.0203(9) Uani 1 1 d . .
C97 C 0.6409(2) 0.60956(19) -0.05410(17) 0.0237(10) Uani 1 1 d . .
C124 C 0.6065(2) 0.1774(2) 0.17646(18) 0.0237(10) Uani 1 1 d . .
H12I H 0.6161 0.1505 0.2176 0.028 Uiso 1 1 calc R .
H12J H 0.5882 0.1538 0.1576 0.028 Uiso 1 1 calc R .
C132 C 0.8652(3) 0.3902(2) 0.12529(18) 0.0373(12) Uani 1 1 d . .
H13D H 0.8236 0.3747 0.1519 0.056 Uiso 1 1 calc GR .
H13E H 0.8759 0.4309 0.1184 0.056 Uiso 1 1 calc GR .
H13F H 0.9089 0.3651 0.1420 0.056 Uiso 1 1 calc GR .
C33 C 0.5302(2) 0.7576(2) 0.37454(17) 0.0253(10) Uani 1 1 d . .
C83 C 0.8690(2) 0.5750(2) 0.0461(2) 0.0325(11) Uani 1 1 d . .
H83A H 0.8618 0.5933 0.0039 0.039 Uiso 1 1 calc R .
H83B H 0.8920 0.5353 0.0591 0.039 Uiso 1 1 calc R .
C32 C 0.4101(3) 0.5932(2) 0.3875(2) 0.0411(13) Uani 1 1 d . .
H32A H 0.3710 0.6008 0.3591 0.062 Uiso 1 1 calc GR .
H32B H 0.4310 0.5534 0.3994 0.062 Uiso 1 1 calc GR .
H32C H 0.4491 0.6229 0.3706 0.062 Uiso 1 1 calc GR .
C13 C 0.3735(2) 0.94369(19) 0.13547(17) 0.0240(10) Uani 1 1 d . .
C94 C 0.5814(3) 0.8568(3) 0.0785(2) 0.0534(16) Uani 1 1 d . .
H94A H 0.6037 0.8953 0.0536 0.080 Uiso 1 1 calc GR .
H94B H 0.5374 0.8631 0.0971 0.080 Uiso 1 1 calc GR .
H94C H 0.5672 0.8369 0.0554 0.080 Uiso 1 1 calc GR .
C103 C 0.7210(2) 0.78162(19) -0.09655(18) 0.0296(11) Uani 1 1 d . .
H10G H 0.7433 0.7566 -0.0589 0.044 Uiso 1 1 calc GR .
H10H H 0.7521 0.8164 -0.1177 0.044 Uiso 1 1 calc GR .
H10I H 0.7169 0.7588 -0.1183 0.044 Uiso 1 1 calc GR .
C87 C 0.8901(3) 0.8413(2) -0.02749(18) 0.0402(14) Uani 1 1 d . .
H87A H 0.9196 0.8051 -0.0168 0.060 Uiso 1 1 calc GR .
H87B H 0.9203 0.8761 -0.0507 0.060 Uiso 1 1 calc GR .
H87C H 0.8470 0.8406 -0.0499 0.060 Uiso 1 1 calc GR .
C101 C 0.6449(2) 0.80167(18) -0.08828(17) 0.0200(9) Uani 1 1 d . .
C125 C 0.8723(2) 0.2721(2) -0.01755(17) 0.0253(10) Uani 1 1 d . .
C82 C 0.9157(2) 0.6140(2) 0.06282(19) 0.0278(10) Uani 1 1 d . .
H82A H 0.9367 0.5913 0.1019 0.033 Uiso 1 1 calc R .
H82B H 0.9564 0.6325 0.0351 0.033 Uiso 1 1 calc R .
C145 C 0.8700(2) 0.05478(19) 0.34883(17) 0.0220(9) Uani 1 1 d . .
C63 C -0.0712(2) 0.29164(19) 0.48946(18) 0.0272(10) Uani 1 1 d . .
H63A H -0.0343 0.2626 0.4905 0.041 Uiso 1 1 calc GR .
H63B H -0.1177 0.2854 0.4737 0.041 Uiso 1 1 calc GR .
H63C H -0.0796 0.2866 0.5285 0.041 Uiso 1 1 calc GR .
C29 C 0.3780(2) 0.59699(19) 0.43948(18) 0.0258(10) Uani 1 1 d . .
C119 C 0.6635(2) 0.4351(2) 0.17217(19) 0.0283(10) Uani 1 1 d . .
H11D H 0.6865 0.4717 0.1438 0.042 Uiso 1 1 calc GR .
H11E H 0.6490 0.4106 0.1536 0.042 Uiso 1 1 calc GR .
H11F H 0.6990 0.4130 0.2030 0.042 Uiso 1 1 calc GR .
C3 C 0.0722(2) 0.7264(2) 0.3490(2) 0.0303(11) Uani 1 1 d . .
H3A H 0.0490 0.7291 0.3136 0.036 Uiso 1 1 calc R .
H3B H 0.0333 0.7190 0.3781 0.036 Uiso 1 1 calc R .
C118 C 0.5572(3) 0.3942(2) 0.24045(19) 0.0355(12) Uani 1 1 d . .
H11G H 0.5920 0.3706 0.2713 0.053 Uiso 1 1 calc GR .
H11H H 0.5412 0.3709 0.2210 0.053 Uiso 1 1 calc GR .
H11I H 0.5141 0.4046 0.2568 0.053 Uiso 1 1 calc GR .
C8 C 0.0818(3) 0.9105(3) 0.1461(2) 0.0533(16) Uani 1 1 d . .
H8A H 0.0617 0.8974 0.1848 0.080 Uiso 1 1 calc GR .
H8B H 0.0424 0.9108 0.1202 0.080 Uiso 1 1 calc GR .
H8C H 0.1020 0.9505 0.1320 0.080 Uiso 1 1 calc GR .
C25 C 0.1591(2) 0.9149(2) 0.44244(17) 0.0239(10) Uani 1 1 d . .
C36 C 0.5652(3) 0.7672(2) 0.3182(2) 0.0424(14) Uani 1 1 d . .
H36A H 0.5760 0.7286 0.3193 0.064 Uiso 1 1 calc GR .
H36B H 0.6113 0.7894 0.3124 0.064 Uiso 1 1 calc GR .
H36C H 0.5311 0.7897 0.2865 0.064 Uiso 1 1 calc GR .
C76 C 0.0578(2) 0.5250(2) 0.33241(19) 0.0339(12) Uani 1 1 d . .
H76A H 0.0135 0.5241 0.3113 0.051 Uiso 1 1 calc GR .
H76B H 0.0482 0.5496 0.3519 0.051 Uiso 1 1 calc GR .
H76C H 0.0706 0.4845 0.3609 0.051 Uiso 1 1 calc GR .
C38 C 0.4015(2) 0.6891(2) 0.57689(17) 0.0298(11) Uani 1 1 d . .
H38A H 0.4058 0.6464 0.5888 0.045 Uiso 1 1 calc GR .
H38B H 0.3726 0.6954 0.6055 0.045 Uiso 1 1 calc GR .
H38C H 0.4509 0.7060 0.5738 0.045 Uiso 1 1 calc GR .
C158 C 0.9133(3) 0.0386(3) 0.0787(3) 0.100(3) Uani 1 1 d . U
H15A H 0.8826 0.0413 0.0467 0.150 Uiso 1 1 calc GR .
H15B H 0.9562 0.0130 0.0831 0.150 Uiso 1 1 calc GR .
H15C H 0.9302 0.0783 0.0709 0.150 Uiso 1 1 calc GR .
C9 C 0.3457(2) 0.74707(19) 0.19709(17) 0.0222(9) Uani 1 1 d . .
C120 C 0.5420(2) 0.4880(2) 0.14879(18) 0.0304(11) Uani 1 1 d . .
H12A H 0.4985 0.4987 0.1646 0.046 Uiso 1 1 calc GR .
H12B H 0.5264 0.4651 0.1289 0.046 Uiso 1 1 calc GR .
H12C H 0.5670 0.5241 0.1216 0.046 Uiso 1 1 calc GR .
C99 C 0.6055(2) 0.55064(19) -0.01337(18) 0.0311(11) Uani 1 1 d . .
H99A H 0.6394 0.5281 0.0185 0.047 Uiso 1 1 calc GR .
H99B H 0.5950 0.5277 -0.0343 0.047 Uiso 1 1 calc GR .
H99C H 0.5593 0.5584 0.0018 0.047 Uiso 1 1 calc GR .
C137 C 0.6261(2) 0.1187(2) 0.36129(18) 0.0259(10) Uani 1 1 d . .
C130 C 0.7770(3) 0.4267(2) 0.0423(2) 0.0420(13) Uani 1 1 d . .
H13G H 0.7654 0.4254 0.0062 0.063 Uiso 1 1 calc GR .
H13H H 0.7855 0.4679 0.0346 0.063 Uiso 1 1 calc GR .
H13I H 0.7355 0.4104 0.0690 0.063 Uiso 1 1 calc GR .
C129 C 0.8457(2) 0.3901(2) 0.06854(18) 0.0268(10) Uani 1 1 d . .
C100 C 0.7152(2) 0.5992(2) -0.07567(18) 0.0297(11) Uani 1 1 d . .
H10J H 0.7384 0.6375 -0.0997 0.045 Uiso 1 1 calc GR .
H10K H 0.7076 0.5776 -0.0983 0.045 Uiso 1 1 calc GR .
H10L H 0.7473 0.5758 -0.0428 0.045 Uiso 1 1 calc GR .
C39 C 0.2871(2) 0.6907(2) 0.52212(18) 0.0308(11) Uani 1 1 d . .
H39A H 0.2615 0.7117 0.4852 0.046 Uiso 1 1 calc GR .
H39B H 0.2574 0.6931 0.5524 0.046 Uiso 1 1 calc GR .
H39C H 0.2942 0.6489 0.5309 0.046 Uiso 1 1 calc GR .
C60 C 0.1264(3) 0.1806(2) 0.55773(19) 0.0369(12) Uani 1 1 d . .
H60A H 0.0763 0.1717 0.5498 0.055 Uiso 1 1 calc GR .
H60B H 0.1531 0.1434 0.5808 0.055 Uiso 1 1 calc GR .
H60C H 0.1525 0.2031 0.5214 0.055 Uiso 1 1 calc GR .
C23 C 0.4086(3) 1.0026(2) 0.2894(2) 0.0447(14) Uani 1 1 d . .
H23A H 0.4323 0.9696 0.2855 0.067 Uiso 1 1 calc GR .
H23B H 0.4453 1.0334 0.2829 0.067 Uiso 1 1 calc GR .
H23C H 0.3687 1.0193 0.2610 0.067 Uiso 1 1 calc GR .
C68 C 0.0731(2) 0.3872(2) 0.58698(18) 0.0321(12) Uani 1 1 d . .
H68A H 0.0264 0.3854 0.5689 0.048 Uiso 1 1 calc GR .
H68B H 0.0668 0.4124 0.6062 0.048 Uiso 1 1 calc GR .
H68C H 0.0877 0.3471 0.6153 0.048 Uiso 1 1 calc GR .
C28 C 0.2190(2) 0.9149(2) 0.48329(17) 0.0332(12) Uani 1 1 d . .
H28A H 0.2638 0.8959 0.4781 0.050 Uiso 1 1 calc GR .
H28B H 0.2018 0.8930 0.5230 0.050 Uiso 1 1 calc GR .
H28C H 0.2301 0.9559 0.4750 0.050 Uiso 1 1 calc GR .
C59 C 0.0819(2) 0.1809(2) 0.64710(16) 0.0294(11) Uani 1 1 d . .
H59A H 0.0781 0.2041 0.6686 0.044 Uiso 1 1 calc GR .
H59B H 0.1093 0.1440 0.6700 0.044 Uiso 1 1 calc GR .
H59C H 0.0322 0.1713 0.6390 0.044 Uiso 1 1 calc GR .
C106 C 0.4052(2) 0.6242(2) 0.03325(18) 0.0293(11) Uani 1 1 d . .
H10M H 0.3977 0.6321 -0.0068 0.044 Uiso 1 1 calc GR .
H10N H 0.3583 0.6296 0.0491 0.044 Uiso 1 1 calc GR .
H10O H 0.4228 0.5833 0.0558 0.044 Uiso 1 1 calc GR .
C155 C 0.5569(2) 0.1000(2) 0.06761(19) 0.0325(11) Uani 1 1 d . .
H15D H 0.5303 0.0735 0.1025 0.049 Uiso 1 1 calc GR .
H15E H 0.5336 0.0992 0.0341 0.049 Uiso 1 1 calc GR .
H15F H 0.5552 0.1406 0.0634 0.049 Uiso 1 1 calc GR .
C109 C 0.8043(2) 0.4795(2) 0.26709(17) 0.0255(10) Uani 1 1 d . .
C154 C 0.6807(3) 0.1218(2) 0.01937(17) 0.0348(12) Uani 1 1 d . .
H15G H 0.6757 0.1625 0.0144 0.052 Uiso 1 1 calc GR .
H15H H 0.6617 0.1198 -0.0149 0.052 Uiso 1 1 calc GR .
H15I H 0.7330 0.1100 0.0248 0.052 Uiso 1 1 calc GR .
C123 C 0.5518(2) 0.2253(2) 0.16982(18) 0.0272(10) Uani 1 1 d . .
H12K H 0.5150 0.2105 0.2013 0.033 Uiso 1 1 calc R .
H12L H 0.5257 0.2409 0.1325 0.033 Uiso 1 1 calc R .
C84 C 0.7969(2) 0.57060(18) 0.07621(17) 0.0203(9) Uani 1 1 d . .
H84A H 0.7550 0.5669 0.0537 0.024 Uiso 1 1 calc R .
H84B H 0.7970 0.5361 0.1149 0.024 Uiso 1 1 calc R .
C157 C 0.8685(2) 0.0126(2) 0.13334(18) 0.0255(10) Uani 1 1 d . .
C115 C 0.5389(2) 0.5978(2) 0.25395(19) 0.0319(11) Uani 1 1 d . .
H11J H 0.5589 0.6365 0.2272 0.048 Uiso 1 1 calc GR .
H11K H 0.4963 0.6035 0.2742 0.048 Uiso 1 1 calc GR .
H11L H 0.5233 0.5764 0.2325 0.048 Uiso 1 1 calc GR .
C40 C 0.3546(2) 0.7853(2) 0.49946(18) 0.0290(11) Uani 1 1 d . .
H40A H 0.4036 0.8028 0.4968 0.044 Uiso 1 1 calc GR .
H40B H 0.3245 0.7918 0.5273 0.044 Uiso 1 1 calc GR .
H40C H 0.3305 0.8042 0.4617 0.044 Uiso 1 1 calc GR .
C89 C 0.8492(2) 0.7307(2) 0.21604(17) 0.0285(11) Uani 1 1 d . .
C52 C 0.3338(3) 0.2035(2) 0.2596(2) 0.0493(15) Uani 1 1 d . .
H52A H 0.3684 0.1740 0.2866 0.074 Uiso 1 1 calc GR .
H52B H 0.3581 0.2257 0.2224 0.074 Uiso 1 1 calc GR .
H52C H 0.2903 0.1833 0.2548 0.074 Uiso 1 1 calc GR .
C136 C 1.0447(2) 0.2352(2) 0.19665(17) 0.0314(11) Uani 1 1 d . .
H13J H 1.0512 0.2749 0.1938 0.047 Uiso 1 1 calc GR .
H13K H 1.0919 0.2136 0.2071 0.047 Uiso 1 1 calc GR .
H13L H 1.0078 0.2135 0.2262 0.047 Uiso 1 1 calc GR .
C58 C 0.1993(2) 0.2344(2) 0.6014(2) 0.0432(14) Uani 1 1 d . .
H58A H 0.2243 0.2571 0.5646 0.065 Uiso 1 1 calc GR .
H58B H 0.2280 0.1984 0.6248 0.065 Uiso 1 1 calc GR .
H58C H 0.1949 0.2586 0.6217 0.065 Uiso 1 1 calc GR .
C70 C 0.0470(2) 0.4877(2) 0.16977(19) 0.0341(12) Uani 1 1 d . .
H70A H 0.0324 0.4999 0.1990 0.051 Uiso 1 1 calc GR .
H70B H 0.0026 0.4816 0.1516 0.051 Uiso 1 1 calc GR .
H70C H 0.0773 0.5188 0.1406 0.051 Uiso 1 1 calc GR .
C80 C 0.2715(2) 0.5539(2) 0.17482(17) 0.0316(12) Uani 1 1 d . .
H80A H 0.2278 0.5416 0.1609 0.047 Uiso 1 1 calc GR .
H80B H 0.3048 0.5760 0.1426 0.047 Uiso 1 1 calc GR .
H80C H 0.2561 0.5793 0.1922 0.047 Uiso 1 1 calc GR .
C62 C -0.0993(2) 0.4005(2) 0.44836(17) 0.0270(10) Uani 1 1 d . .
H62A H -0.1089 0.3960 0.4871 0.041 Uiso 1 1 calc GR .
H62B H -0.1454 0.3954 0.4315 0.041 Uiso 1 1 calc GR .
H62C H -0.0795 0.4402 0.4243 0.041 Uiso 1 1 calc GR .
C122 C 0.6003(2) 0.2723(2) 0.1729(2) 0.0340(12) Uani 1 1 d . .
H12M H 0.5754 0.3116 0.1555 0.041 Uiso 1 1 calc R .
H12N H 0.6141 0.2618 0.2131 0.041 Uiso 1 1 calc R .
C1 C 0.1972(2) 0.70883(19) 0.33682(18) 0.0261(10) Uani 1 1 d . .
H1A H 0.2434 0.6890 0.3568 0.031 Uiso 1 1 calc R .
H1B H 0.1959 0.7099 0.2985 0.031 Uiso 1 1 calc R .
C153 C 0.6367(2) 0.07973(19) 0.07197(16) 0.0210(9) Uani 1 1 d . .
C156 C 0.6419(3) 0.0160(2) 0.08079(18) 0.0294(11) Uani 1 1 d . .
H15J H 0.6940 0.0039 0.0840 0.044 Uiso 1 1 calc GR .
H15K H 0.6194 0.0133 0.0480 0.044 Uiso 1 1 calc GR .
H15L H 0.6158 -0.0103 0.1161 0.044 Uiso 1 1 calc GR .
C10 C 0.3152(3) 0.6847(2) 0.2169(2) 0.0404(13) Uani 1 1 d . .
H10V H 0.2997 0.6685 0.2571 0.061 Uiso 1 1 calc GR .
H10W H 0.3536 0.6592 0.2132 0.061 Uiso 1 1 calc GR .
H10X H 0.2725 0.6864 0.1930 0.061 Uiso 1 1 calc GR .
C4 C 0.1142(2) 0.7822(2) 0.33670(19) 0.0266(10) Uani 1 1 d . .
H4A H 0.0969 0.8156 0.3004 0.032 Uiso 1 1 calc R .
H4B H 0.1077 0.7932 0.3683 0.032 Uiso 1 1 calc R .
C92 C 0.7946(3) 0.6887(2) 0.25970(18) 0.0392(13) Uani 1 1 d . .
H92A H 0.7601 0.7116 0.2709 0.059 Uiso 1 1 calc GR .
H92B H 0.8216 0.6602 0.2937 0.059 Uiso 1 1 calc GR .
H92C H 0.7671 0.6674 0.2426 0.059 Uiso 1 1 calc GR .
C77 C 0.3115(2) 0.4992(2) 0.21954(17) 0.0233(10) Uani 1 1 d . .
C30 C 0.3122(3) 0.5557(2) 0.4625(2) 0.0505(16) Uani 1 1 d . .
H30A H 0.2910 0.5591 0.4954 0.076 Uiso 1 1 calc GR .
H30B H 0.3284 0.5146 0.4746 0.076 Uiso 1 1 calc GR .
H30C H 0.2747 0.5666 0.4322 0.076 Uiso 1 1 calc GR .
C7 C 0.1767(3) 0.8889(2) 0.08887(17) 0.0425(14) Uani 1 1 d . .
H7A H 0.2000 0.9276 0.0769 0.064 Uiso 1 1 calc GR .
H7B H 0.1383 0.8923 0.0611 0.064 Uiso 1 1 calc GR .
H7C H 0.2141 0.8599 0.0906 0.064 Uiso 1 1 calc GR .
C43 C 0.3685(2) 0.4290(2) 0.4195(2) 0.0371(13) Uani 1 1 d . .
H43A H 0.3934 0.4389 0.4478 0.045 Uiso 1 1 calc R .
H43B H 0.3583 0.4661 0.3840 0.045 Uiso 1 1 calc R .
C131 C 0.9105(3) 0.4129(2) 0.02659(19) 0.0365(12) Uani 1 1 d . .
H13M H 0.9546 0.3888 0.0444 0.055 Uiso 1 1 calc GR .
H13N H 0.9202 0.4544 0.0171 0.055 Uiso 1 1 calc GR .
H13O H 0.8983 0.4099 -0.0086 0.055 Uiso 1 1 calc GR .
C160 C 0.9088(3) 0.0148(4) 0.1816(3) 0.115(3) Uani 1 1 d . U
H16A H 0.9281 0.0549 0.1693 0.173 Uiso 1 1 calc GR .
H16B H 0.9500 -0.0137 0.1934 0.173 Uiso 1 1 calc GR .
H16C H 0.8751 0.0047 0.2141 0.173 Uiso 1 1 calc GR .
C14 C 0.3233(3) 0.9847(2) 0.14808(19) 0.0362(12) Uani 1 1 d . .
H14V H 0.2795 0.9947 0.1233 0.054 Uiso 1 1 calc GR .
H14W H 0.3500 1.0211 0.1406 0.054 Uiso 1 1 calc GR .
H14X H 0.3080 0.9647 0.1885 0.054 Uiso 1 1 calc GR .
C71 C 0.0466(2) 0.3812(2) 0.24373(18) 0.0337(12) Uani 1 1 d . .
H71A H 0.0764 0.3447 0.2610 0.051 Uiso 1 1 calc GR .
H71B H 0.0019 0.3743 0.2265 0.051 Uiso 1 1 calc GR .
H71C H 0.0327 0.3928 0.2735 0.051 Uiso 1 1 calc GR .
C147 C 0.8641(3) -0.0089(2) 0.3593(2) 0.0370(12) Uani 1 1 d . .
H14A H 0.8284 -0.0299 0.3901 0.056 Uiso 1 1 calc GR .
H14B H 0.9125 -0.0284 0.3705 0.056 Uiso 1 1 calc GR .
H14C H 0.8474 -0.0098 0.3240 0.056 Uiso 1 1 calc GR .
C144 C 0.8274(2) 0.2496(2) 0.37401(17) 0.0301(11) Uani 1 1 d . .
H14D H 0.7826 0.2370 0.3976 0.045 Uiso 1 1 calc GR .
H14E H 0.8375 0.2913 0.3637 0.045 Uiso 1 1 calc GR .
H14F H 0.8693 0.2250 0.3958 0.045 Uiso 1 1 calc GR .
C22 C 0.3391(3) 1.0298(2) 0.3561(2) 0.0425(13) Uani 1 1 d . .
H22A H 0.3006 1.0474 0.3267 0.064 Uiso 1 1 calc GR .
H22B H 0.3754 1.0602 0.3517 0.064 Uiso 1 1 calc GR .
H22C H 0.3167 1.0140 0.3943 0.064 Uiso 1 1 calc GR .
C91 C 0.9042(3) 0.6959(2) 0.19853(19) 0.0369(12) Uani 1 1 d . .
H91A H 0.8773 0.6707 0.1855 0.055 Uiso 1 1 calc GR .
H91B H 0.9353 0.6710 0.2316 0.055 Uiso 1 1 calc GR .
H91C H 0.9354 0.7237 0.1673 0.055 Uiso 1 1 calc GR .
C127 C 0.8740(3) 0.2061(2) 0.00008(19) 0.0330(12) Uani 1 1 d . .
H12O H 0.9255 0.1923 0.0044 0.050 Uiso 1 1 calc GR .
H12P H 0.8497 0.1986 -0.0295 0.050 Uiso 1 1 calc GR .
H12Q H 0.8481 0.1847 0.0367 0.050 Uiso 1 1 calc GR .
C98 C 0.5893(2) 0.6459(2) -0.10500(18) 0.0308(11) Uani 1 1 d . .
H98A H 0.5414 0.6514 -0.0905 0.046 Uiso 1 1 calc GR .
H98B H 0.5823 0.6247 -0.1280 0.046 Uiso 1 1 calc GR .
H98C H 0.6114 0.6847 -0.1289 0.046 Uiso 1 1 calc GR .
C2 C 0.1306(2) 0.6781(2) 0.3715(2) 0.0332(12) Uani 1 1 d . .
H2A H 0.1394 0.6640 0.4131 0.040 Uiso 1 1 calc R .
H2B H 0.1163 0.6440 0.3648 0.040 Uiso 1 1 calc R .
C142 C 0.8864(2) 0.2583(2) 0.28386(18) 0.0311(12) Uani 1 1 d . .
H14G H 0.9268 0.2324 0.3068 0.047 Uiso 1 1 calc GR .
H14H H 0.8990 0.2998 0.2723 0.047 Uiso 1 1 calc GR .
H14I H 0.8786 0.2527 0.2495 0.047 Uiso 1 1 calc GR .
C47 C 0.3199(3) 0.1323(2) 0.53041(18) 0.0434(14) Uani 1 1 d . .
H47A H 0.3184 0.1621 0.5446 0.065 Uiso 1 1 calc GR .
H47B H 0.3478 0.0974 0.5575 0.065 Uiso 1 1 calc GR .
H47C H 0.2694 0.1206 0.5268 0.065 Uiso 1 1 calc GR .
C50 C 0.2556(3) 0.2913(2) 0.24324(18) 0.0416(13) Uani 1 1 d . .
H50A H 0.2128 0.2710 0.2375 0.062 Uiso 1 1 calc GR .
H50B H 0.2792 0.3156 0.2061 0.062 Uiso 1 1 calc GR .
H50C H 0.2392 0.3169 0.2603 0.062 Uiso 1 1 calc GR .
C53 C 0.1182(2) 0.1539(2) 0.41232(19) 0.0282(11) Uani 1 1 d . .
C49 C 0.3100(2) 0.2460(2) 0.28293(18) 0.0285(11) Uani 1 1 d . .
C24 C 0.4366(3) 0.9518(2) 0.3942(2) 0.0418(13) Uani 1 1 d . .
H24A H 0.4143 0.9353 0.4325 0.063 Uiso 1 1 calc GR .
H24B H 0.4731 0.9818 0.3904 0.063 Uiso 1 1 calc GR .
H24C H 0.4609 0.9200 0.3888 0.063 Uiso 1 1 calc GR .
C17 C 0.1565(2) 1.0164(2) 0.25223(17) 0.0286(11) Uani 1 1 d . .
C35 C 0.5066(3) 0.8163(2) 0.3722(2) 0.0367(13) Uani 1 1 d . .
H35A H 0.4702 0.8357 0.3414 0.055 Uiso 1 1 calc GR .
H35B H 0.5498 0.8420 0.3647 0.055 Uiso 1 1 calc GR .
H35C H 0.4845 0.8092 0.4090 0.055 Uiso 1 1 calc GR .
C11 C 0.3736(3) 0.7714(2) 0.13606(18) 0.0365(12) Uani 1 1 d . .
H11Y H 0.3334 0.7717 0.1108 0.055 Uiso 1 1 calc GR .
H H 0.4142 0.7463 0.1345 0.055 Uiso 1 1 calc GR .
HA H 0.3915 0.8120 0.1233 0.055 Uiso 1 1 calc GR .
C151 C 0.5992(3) -0.0481(2) 0.23841(19) 0.0387(13) Uani 1 1 d . .
H15M H 0.5777 -0.0107 0.2096 0.058 Uiso 1 1 calc GR .
H15N H 0.5654 -0.0665 0.2711 0.058 Uiso 1 1 calc GR .
H15O H 0.6073 -0.0749 0.2212 0.058 Uiso 1 1 calc GR .
C110 C 0.7614(2) 0.43014(19) 0.31473(17) 0.0282(10) Uani 1 1 d . .
H11M H 0.7253 0.4475 0.3308 0.042 Uiso 1 1 calc GR .
H11N H 0.7957 0.4044 0.3450 0.042 Uiso 1 1 calc GR .
H11O H 0.7356 0.4067 0.2991 0.042 Uiso 1 1 calc GR .
C44 C 0.2996(2) 0.3951(2) 0.44351(19) 0.0314(11) Uani 1 1 d . .
H44A H 0.3042 0.3703 0.4856 0.038 Uiso 1 1 calc R .
H44B H 0.2569 0.4224 0.4358 0.038 Uiso 1 1 calc R .
C79 C 0.3793(2) 0.5180(2) 0.24116(19) 0.0317(12) Uani 1 1 d . .
H79A H 0.3641 0.5418 0.2603 0.048 Uiso 1 1 calc GR .
H79B H 0.4115 0.5417 0.2086 0.048 Uiso 1 1 calc GR .
H79C H 0.4062 0.4826 0.2685 0.048 Uiso 1 1 calc GR .
C104 C 0.6477(3) 0.8324(2) -0.04997(17) 0.0317(11) Uani 1 1 d . .
H10P H 0.5981 0.8465 -0.0469 0.048 Uiso 1 1 calc GR .
H10Q H 0.6814 0.8663 -0.0667 0.048 Uiso 1 1 calc GR .
H10R H 0.6655 0.8043 -0.0117 0.048 Uiso 1 1 calc GR .
C93 C 0.6363(2) 0.8188(2) 0.12370(19) 0.0271(10) Uani 1 1 d . .
C148 C 0.8975(3) 0.0576(2) 0.40267(18) 0.0357(12) Uani 1 1 d . .
H14J H 0.9013 0.0992 0.3950 0.054 Uiso 1 1 calc GR .
H14K H 0.9462 0.0385 0.4134 0.054 Uiso 1 1 calc GR .
H14L H 0.8626 0.0370 0.4342 0.054 Uiso 1 1 calc GR .
C21 C 0.3771(2) 0.9801(2) 0.34919(18) 0.0245(10) Uani 1 1 d . .
C66 C 0.1087(3) 0.4728(2) 0.49307(19) 0.0348(12) Uani 1 1 d . .
H66A H 0.1467 0.4878 0.4631 0.052 Uiso 1 1 calc GR .
H66B H 0.1015 0.5012 0.5087 0.052 Uiso 1 1 calc GR .
H66C H 0.0622 0.4680 0.4765 0.052 Uiso 1 1 calc GR .
C5 C 0.1421(2) 0.8684(2) 0.14795(18) 0.0284(11) Uani 1 1 d . .
C27 C 0.0924(2) 0.9500(2) 0.44559(19) 0.0368(12) Uani 1 1 d . .
H27A H 0.1060 0.9917 0.4317 0.055 Uiso 1 1 calc GR .
H27B H 0.0755 0.9338 0.4855 0.055 Uiso 1 1 calc GR .
H27C H 0.0526 0.9471 0.4216 0.055 Uiso 1 1 calc GR .
C41 C 0.3586(2) 0.3566(2) 0.38544(19) 0.0298(11) Uani 1 1 d . .
H41A H 0.3525 0.3787 0.3432 0.036 Uiso 1 1 calc R .
H41B H 0.3733 0.3151 0.3958 0.036 Uiso 1 1 calc R .
C31 C 0.4364(3) 0.5811(2) 0.4860(2) 0.0475(14) Uani 1 1 d . .
H31A H 0.4785 0.6080 0.4706 0.071 Uiso 1 1 calc GR .
H31B H 0.4531 0.5401 0.4987 0.071 Uiso 1 1 calc GR .
H31C H 0.4154 0.5851 0.5187 0.071 Uiso 1 1 calc GR .
C20 C 0.1417(3) 1.0656(2) 0.26894(19) 0.0402(13) Uani 1 1 d . .
H20A H 0.1354 1.0484 0.3107 0.060 Uiso 1 1 calc GR .
H20B H 0.0966 1.0871 0.2497 0.060 Uiso 1 1 calc GR .
H20C H 0.1835 1.0930 0.2572 0.060 Uiso 1 1 calc GR .
C16 C 0.4424(2) 0.9275(2) 0.17339(18) 0.0345(12) Uani 1 1 d . .
H16D H 0.4278 0.9072 0.2139 0.052 Uiso 1 1 calc GR .
H16E H 0.4694 0.9638 0.1660 0.052 Uiso 1 1 calc GR .
H16F H 0.4742 0.9012 0.1646 0.052 Uiso 1 1 calc GR .
C51 C 0.3770(3) 0.2753(2) 0.2933(2) 0.0469(15) Uani 1 1 d . .
H51A H 0.3611 0.3034 0.3074 0.070 Uiso 1 1 calc GR .
H51B H 0.4043 0.2965 0.2572 0.070 Uiso 1 1 calc GR .
H51C H 0.4091 0.2449 0.3219 0.070 Uiso 1 1 calc GR .
C19 C 0.1685(3) 1.0428(2) 0.18747(18) 0.0454(14) Uani 1 1 d . .
H19A H 0.2128 1.0677 0.1769 0.068 Uiso 1 1 calc GR .
H19B H 0.1255 1.0670 0.1673 0.068 Uiso 1 1 calc GR .
H19C H 0.1751 1.0107 0.1766 0.068 Uiso 1 1 calc GR .
C78 C 0.3316(2) 0.4573(2) 0.19436(19) 0.0319(12) Uani 1 1 d . .
H78A H 0.3595 0.4233 0.2229 0.048 Uiso 1 1 calc GR .
H78B H 0.3620 0.4784 0.1600 0.048 Uiso 1 1 calc GR .
H78C H 0.2864 0.4432 0.1840 0.048 Uiso 1 1 calc GR .
C146 C 0.9206(2) 0.0891(2) 0.29861(19) 0.0399(13) Uani 1 1 d . .
H14M H 0.9001 0.0892 0.2638 0.060 Uiso 1 1 calc GR .
H14N H 0.9696 0.0702 0.3065 0.060 Uiso 1 1 calc GR .
H14O H 0.9249 0.1300 0.2929 0.060 Uiso 1 1 calc GR .
C114 C 0.5691(3) 0.5004(2) 0.33874(19) 0.0374(12) Uani 1 1 d . .
H11P H 0.5538 0.4792 0.3171 0.056 Uiso 1 1 calc GR .
H11Q H 0.5267 0.5046 0.3600 0.056 Uiso 1 1 calc GR .
H11R H 0.6084 0.4779 0.3658 0.056 Uiso 1 1 calc GR .
C143 C 0.7521(2) 0.2813(2) 0.28436(18) 0.0293(11) Uani 1 1 d . .
H14P H 0.7439 0.2749 0.2505 0.044 Uiso 1 1 calc GR .
H14Q H 0.7636 0.3232 0.2720 0.044 Uiso 1 1 calc GR .
H14R H 0.7073 0.2707 0.3080 0.044 Uiso 1 1 calc GR .
C46 C 0.4344(3) 0.1793(2) 0.4760(2) 0.0419(13) Uani 1 1 d . .
H46A H 0.4563 0.1984 0.4375 0.063 Uiso 1 1 calc GR .
H46B H 0.4651 0.1452 0.5011 0.063 Uiso 1 1 calc GR .
H46C H 0.4318 0.2078 0.4918 0.063 Uiso 1 1 calc GR .
C15 C 0.3948(3) 0.9720(2) 0.07265(18) 0.0370(13) Uani 1 1 d . .
H15Y H 0.4253 0.9441 0.0651 0.055 Uiso 1 1 calc GR .
HB H 0.4230 1.0082 0.0633 0.055 Uiso 1 1 calc GR .
HC H 0.3501 0.9819 0.0489 0.055 Uiso 1 1 calc GR .
C126 C 0.7933(2) 0.2956(2) -0.02564(19) 0.0385(13) Uani 1 1 d . .
H12R H 0.7662 0.2750 0.0106 0.058 Uiso 1 1 calc GR .
H12S H 0.7690 0.2887 -0.0555 0.058 Uiso 1 1 calc GR .
H12T H 0.7938 0.3383 -0.0372 0.058 Uiso 1 1 calc GR .
C74 C 0.1036(3) 0.6144(2) 0.24589(19) 0.0366(12) Uani 1 1 d . .
H74A H 0.1449 0.6301 0.2190 0.055 Uiso 1 1 calc GR .
H74B H 0.0954 0.6394 0.2651 0.055 Uiso 1 1 calc GR .
H74C H 0.0588 0.6142 0.2248 0.055 Uiso 1 1 calc GR .
C90 C 0.8887(3) 0.7673(2) 0.23933(19) 0.0444(14) Uani 1 1 d . .
H90A H 0.9229 0.7944 0.2103 0.067 Uiso 1 1 calc GR .
H90B H 0.9165 0.7410 0.2739 0.067 Uiso 1 1 calc GR .
H90C H 0.8525 0.7903 0.2490 0.067 Uiso 1 1 calc GR .
C86 C 0.8146(3) 0.8978(2) 0.0114(2) 0.0462(14) Uani 1 1 d . .
H86A H 0.7707 0.8944 -0.0089 0.069 Uiso 1 1 calc GR .
H86B H 0.8413 0.9341 -0.0132 0.069 Uiso 1 1 calc GR .
H86C H 0.7994 0.8992 0.0468 0.069 Uiso 1 1 calc GR .
C96 C 0.6042(3) 0.7581(2) 0.1623(2) 0.0451(14) Uani 1 1 d . .
H96A H 0.5907 0.7383 0.1391 0.068 Uiso 1 1 calc GR .
H96B H 0.5602 0.7629 0.1818 0.068 Uiso 1 1 calc GR .
H96C H 0.6412 0.7341 0.1911 0.068 Uiso 1 1 calc GR .
C152 C 0.7061(3) -0.0941(2) 0.3029(2) 0.0429(13) Uani 1 1 d . .
H15P H 0.7115 -0.1213 0.2858 0.064 Uiso 1 1 calc GR .
H15Q H 0.6739 -0.1120 0.3366 0.064 Uiso 1 1 calc GR .
H15R H 0.7548 -0.0866 0.3146 0.064 Uiso 1 1 calc GR .
C140 C 0.6231(3) 0.1622(3) 0.3863(2) 0.061(2) Uani 1 1 d . .
H14S H 0.6726 0.1664 0.3992 0.092 Uiso 1 1 calc GR .
H14T H 0.5891 0.1475 0.4190 0.092 Uiso 1 1 calc GR .
H14U H 0.6057 0.2010 0.3568 0.092 Uiso 1 1 calc GR .
C112 C 0.8388(3) 0.5201(2) 0.28882(19) 0.0433(15) Uani 1 1 d . .
H11S H 0.8664 0.5515 0.2576 0.065 Uiso 1 1 calc GR .
H11T H 0.8725 0.4970 0.3207 0.065 Uiso 1 1 calc GR .
H11U H 0.7998 0.5379 0.3022 0.065 Uiso 1 1 calc GR .
C12 C 0.4067(2) 0.7461(2) 0.23775(19) 0.0319(11) Uani 1 1 d . .
H12U H 0.4273 0.7861 0.2239 0.048 Uiso 1 1 calc GR .
H12V H 0.4459 0.7185 0.2392 0.048 Uiso 1 1 calc GR .
H12W H 0.3862 0.7332 0.2763 0.048 Uiso 1 1 calc GR .
C18 C 0.0942(3) 0.9727(3) 0.2695(2) 0.0474(15) Uani 1 1 d . .
H18A H 0.1069 0.9404 0.2600 0.071 Uiso 1 1 calc GR .
H18B H 0.0492 0.9928 0.2487 0.071 Uiso 1 1 calc GR .
H18C H 0.0857 0.9564 0.3109 0.071 Uiso 1 1 calc GR .
C150 C 0.6595(3) 0.0051(2) 0.28615(19) 0.0389(13) Uani 1 1 d . .
H15S H 0.7072 0.0162 0.2961 0.058 Uiso 1 1 calc GR .
H15T H 0.6298 -0.0154 0.3210 0.058 Uiso 1 1 calc GR .
H15U H 0.6333 0.0409 0.2590 0.058 Uiso 1 1 calc GR .
C107 C 0.4369(2) 0.7310(2) 0.00263(19) 0.0322(11) Uani 1 1 d . .
H10S H 0.4757 0.7572 0.0042 0.048 Uiso 1 1 calc GR .
H10T H 0.3916 0.7371 0.0199 0.048 Uiso 1 1 calc GR .
H10U H 0.4274 0.7403 -0.0375 0.048 Uiso 1 1 calc GR .
C88 C 0.9305(2) 0.8464(2) 0.06131(19) 0.0392(14) Uani 1 1 d . .
H88A H 0.9131 0.8470 0.0966 0.059 Uiso 1 1 calc GR .
H88B H 0.9593 0.8823 0.0387 0.059 Uiso 1 1 calc GR .
H88C H 0.9617 0.8112 0.0713 0.059 Uiso 1 1 calc GR .
C48 C 0.3613(3) 0.1132(2) 0.4490(2) 0.0378(12) Uani 1 1 d . .
H48A H 0.3118 0.0979 0.4488 0.057 Uiso 1 1 calc GR .
H48B H 0.3940 0.0803 0.4735 0.057 Uiso 1 1 calc GR .
H48C H 0.3809 0.1323 0.4098 0.057 Uiso 1 1 calc GR .
C139 C 0.6520(3) 0.0579(2) 0.4064(2) 0.0515(16) Uani 1 1 d . .
H13P H 0.6582 0.0314 0.3885 0.077 Uiso 1 1 calc GR .
H13Q H 0.6152 0.0414 0.4371 0.077 Uiso 1 1 calc GR .
H13R H 0.6993 0.0619 0.4225 0.077 Uiso 1 1 calc GR .
C138 C 0.5510(2) 0.1141(3) 0.3388(2) 0.0452(15) Uani 1 1 d . .
H13S H 0.5360 0.1530 0.3084 0.068 Uiso 1 1 calc GR .
H13T H 0.5150 0.1008 0.3702 0.068 Uiso 1 1 calc GR .
H13U H 0.5532 0.0854 0.3232 0.068 Uiso 1 1 calc GR .
C159 C 0.8497(3) -0.0498(3) 0.1478(3) 0.072(2) Uani 1 1 d . .
H15V H 0.8173 -0.0660 0.1815 0.107 Uiso 1 1 calc GR .
H15W H 0.8951 -0.0736 0.1562 0.107 Uiso 1 1 calc GR .
H15X H 0.8242 -0.0507 0.1151 0.107 Uiso 1 1 calc GR .
C134 C 1.0732(2) 0.2765(2) 0.09161(19) 0.0401(13) Uani 1 1 d . .
H13V H 1.0551 0.2800 0.0548 0.060 Uiso 1 1 calc GR .
H13W H 1.1214 0.2563 0.1004 0.060 Uiso 1 1 calc GR .
H13X H 1.0784 0.3162 0.0891 0.060 Uiso 1 1 calc GR .
C111 C 0.8625(3) 0.4531(2) 0.2432(2) 0.0461(15) Uani 1 1 d . .
H11V H 0.8383 0.4286 0.2278 0.069 Uiso 1 1 calc GR .
H11W H 0.8968 0.4284 0.2739 0.069 Uiso 1 1 calc GR .
H11X H 0.8898 0.4852 0.2124 0.069 Uiso 1 1 calc GR .
C55 C 0.0972(3) 0.0983(2) 0.4664(2) 0.0465(15) Uani 1 1 d . .
H55A H 0.1372 0.0689 0.4768 0.070 Uiso 1 1 calc GR .
H55B H 0.0518 0.0816 0.4593 0.070 Uiso 1 1 calc GR .
H55C H 0.0889 0.1085 0.4979 0.070 Uiso 1 1 calc GR .
C95 C 0.6599(3) 0.8483(2) 0.1599(2) 0.0434(13) Uani 1 1 d . .
H95A H 0.6964 0.8232 0.1884 0.065 Uiso 1 1 calc GR .
H95B H 0.6167 0.8541 0.1796 0.065 Uiso 1 1 calc GR .
H95C H 0.6819 0.8870 0.1352 0.065 Uiso 1 1 calc GR .
C54 C 0.0628(3) 0.2033(3) 0.4016(2) 0.0552(16) Uani 1 1 d . .
H54A H 0.0637 0.2129 0.4339 0.083 Uiso 1 1 calc GR .
H54B H 0.0131 0.1902 0.3978 0.083 Uiso 1 1 calc GR .
H54C H 0.0758 0.2386 0.3661 0.083 Uiso 1 1 calc GR .
C56 C 0.1245(3) 0.1400(3) 0.3624(2) 0.0574(19) Uani 1 1 d . .
H56A H 0.1354 0.1765 0.3274 0.086 Uiso 1 1 calc GR .
H56B H 0.0777 0.1234 0.3575 0.086 Uiso 1 1 calc GR .
H56C H 0.1644 0.1110 0.3697 0.086 Uiso 1 1 calc GR .
C26 C 0.1363(3) 0.8523(2) 0.45623(19) 0.0394(13) Uani 1 1 d . .
H26A H 0.1007 0.8536 0.4274 0.059 Uiso 1 1 calc GR .
H26B H 0.1135 0.8334 0.4944 0.059 Uiso 1 1 calc GR .
H26C H 0.1800 0.8294 0.4558 0.059 Uiso 1 1 calc GR .
C34 C 0.5830(3) 0.7258(3) 0.4236(2) 0.0490(15) Uani 1 1 d . .
H34A H 0.5578 0.7162 0.4600 0.074 Uiso 1 1 calc GR .
H34B H 0.6254 0.7514 0.4195 0.074 Uiso 1 1 calc GR .
H34C H 0.6003 0.6891 0.4233 0.074 Uiso 1 1 calc GR .
C6 C 0.1113(2) 0.8060(2) 0.1688(2) 0.0430(14) Uani 1 1 d . .
H6A H 0.1517 0.7785 0.1723 0.065 Uiso 1 1 calc GR .
H6B H 0.0747 0.8061 0.1411 0.065 Uiso 1 1 calc GR .
H6C H 0.0877 0.7933 0.2063 0.065 Uiso 1 1 calc GR .
C42 C 0.4152(2) 0.3862(2) 0.4065(2) 0.0303(11) Uani 1 1 d . .
H42A H 0.4525 0.4077 0.3765 0.036 Uiso 1 1 calc R .
H42B H 0.4407 0.3567 0.4415 0.036 Uiso 1 1 calc R .

loop_
_atom_site_aniso_label
_atom_site_aniso_U_11
_atom_site_aniso_U_22
_atom_site_aniso_U_33
_atom_site_aniso_U_23
_atom_site_aniso_U_13
_atom_site_aniso_U_12
Ga3 0.0165(2) 0.0153(2) 0.0111(2) -0.00566(19) -0.00054(18) 0.00075(18)
Ga4 0.0169(2) 0.0155(2) 0.0121(2) -0.00606(19) -0.00056(18) -0.00079(19)
Ga1 0.0164(2) 0.0153(2) 0.0138(2) -0.00745(19) -0.00031(18) 0.00018(19)
Ga2 0.0177(2) 0.0167(2) 0.0133(2) -0.0071(2) 0.00080(18) -0.00071(19)
Si8 0.0195(6) 0.0176(6) 0.0114(5) -0.0059(5) -0.0007(5) 0.0006(5)
Si7 0.0179(6) 0.0205(6) 0.0137(5) -0.0094(5) -0.0019(5) 0.0000(5)
Si6 0.0183(6) 0.0163(6) 0.0150(6) -0.0058(5) 0.0007(5) 0.0005(5)
Si11 0.0192(6) 0.0164(6) 0.0164(6) -0.0080(5) -0.0008(5) -0.0007(5)
Si3 0.0193(6) 0.0167(6) 0.0143(6) -0.0060(5) 0.0005(5) -0.0004(5)
Si5 0.0187(6) 0.0194(6) 0.0130(5) -0.0078(5) 0.0005(5) -0.0018(5)
Si2 0.0193(6) 0.0168(6) 0.0150(5) -0.0081(5) -0.0014(5) 0.0022(5)
Si1 0.0187(6) 0.0220(7) 0.0141(5) -0.0094(5) -0.0010(5) 0.0011(5)
Si10 0.0184(6) 0.0179(6) 0.0137(5) -0.0079(5) -0.0005(5) -0.0007(5)
Si12 0.0202(6) 0.0162(6) 0.0142(6) -0.0059(5) 0.0022(5) -0.0007(5)
Si9 0.0160(5) 0.0178(6) 0.0122(5) -0.0050(5) 0.0000(5) 0.0007(5)
Si4 0.0224(6) 0.0175(6) 0.0140(5) -0.0081(5) 0.0011(5) 0.0002(5)
O27 0.0192(15) 0.0198(17) 0.0305(16) -0.0130(14) 0.0073(13) -0.0021(13)
O41 0.0225(15) 0.0236(17) 0.0161(14) -0.0098(13) 0.0027(12) -0.0013(13)
O28 0.0204(15) 0.0224(17) 0.0176(14) -0.0084(13) -0.0020(12) -0.0004(13)
O15 0.0312(16) 0.0202(17) 0.0164(14) -0.0094(13) 0.0031(13) 0.0030(13)
O13 0.0192(14) 0.0217(17) 0.0124(14) -0.0063(13) 0.0007(12) 0.0006(13)
O39 0.0208(15) 0.0209(17) 0.0171(14) -0.0074(13) -0.0010(12) -0.0015(13)
O21 0.0211(15) 0.0175(16) 0.0129(14) -0.0050(12) 0.0013(12) -0.0018(12)
O36 0.0221(15) 0.0210(17) 0.0174(14) -0.0093(13) 0.0018(12) -0.0002(13)
O35 0.0191(14) 0.0182(16) 0.0144(14) -0.0078(12) -0.0021(12) -0.0011(12)
O16 0.0280(16) 0.0181(16) 0.0152(14) -0.0069(13) 0.0039(13) -0.0017(13)
O44 0.0247(15) 0.0182(16) 0.0136(14) -0.0064(13) 0.0018(12) -0.0041(13)
O8 0.0242(15) 0.0233(17) 0.0156(14) -0.0071(13) -0.0032(12) 0.0062(13)
O4 0.0302(16) 0.0203(17) 0.0164(14) -0.0062(13) -0.0065(13) 0.0044(13)
O17 0.0263(16) 0.0151(16) 0.0152(14) -0.0039(13) 0.0041(12) -0.0007(13)
O47 0.0190(14) 0.0281(18) 0.0176(14) -0.0112(14) 0.0024(12) -0.0044(13)
O37 0.0174(14) 0.0271(18) 0.0122(14) -0.0029(13) -0.0006(12) 0.0035(13)
O29 0.0284(16) 0.0204(17) 0.0110(13) -0.0046(13) -0.0035(12) 0.0014(13)
O40 0.0170(14) 0.0224(17) 0.0217(15) -0.0079(13) -0.0018(12) 0.0003(13)
O38 0.0166(14) 0.0291(18) 0.0166(14) -0.0119(14) 0.0006(12) 0.0016(13)
O34 0.0234(15) 0.0214(17) 0.0167(14) -0.0095(13) -0.0005(12) 0.0025(13)
O31 0.0222(15) 0.0212(17) 0.0170(14) -0.0087(13) 0.0044(12) -0.0027(13)
O14 0.0181(15) 0.0307(18) 0.0248(15) -0.0175(15) 0.0013(13) -0.0005(13)
O3 0.0219(15) 0.0195(16) 0.0236(15) -0.0134(13) -0.0009(12) 0.0010(13)
O23 0.0216(15) 0.0229(17) 0.0181(14) -0.0112(13) 0.0033(12) -0.0056(13)
O46 0.0207(15) 0.0220(17) 0.0194(15) -0.0102(13) -0.0034(12) 0.0054(13)
O18 0.0294(17) 0.0248(18) 0.0290(16) -0.0166(15) -0.0050(14) 0.0025(14)
O24 0.0174(14) 0.0243(17) 0.0199(15) -0.0112(14) -0.0006(12) -0.0001(13)
O30 0.0189(14) 0.0185(16) 0.0146(14) -0.0060(13) -0.0027(12) 0.0006(12)
O26 0.0189(14) 0.0233(17) 0.0135(14) -0.0065(13) 0.0036(12) -0.0031(13)
O12 0.0216(15) 0.0219(17) 0.0218(15) -0.0120(14) 0.0070(13) -0.0060(13)
O1 0.0176(15) 0.0258(18) 0.0427(19) -0.0216(16) 0.0019(14) -0.0043(14)
O48 0.0236(15) 0.0171(16) 0.0128(13) -0.0061(12) -0.0019(12) -0.0012(12)
O2 0.0218(15) 0.0285(18) 0.0165(14) -0.0108(14) -0.0018(12) 0.0003(13)
O25 0.0240(15) 0.0234(17) 0.0172(14) -0.0102(13) -0.0013(12) 0.0035(13)
O22 0.0206(15) 0.0228(17) 0.0187(15) -0.0113(13) -0.0036(12) -0.0033(13)
O50 0.0214(15) 0.0170(16) 0.0212(15) -0.0055(13) 0.0048(13) -0.0040(13)
O20 0.0262(16) 0.0245(17) 0.0224(15) -0.0125(14) -0.0025(13) -0.0024(14)
O7 0.0265(15) 0.0192(16) 0.0164(14) -0.0099(13) 0.0039(12) -0.0057(13)
O10 0.0284(16) 0.0193(16) 0.0164(14) -0.0078(13) 0.0031(13) 0.0020(13)
O11 0.0216(15) 0.0201(17) 0.0211(15) -0.0087(13) 0.0014(12) 0.0004(13)
O5 0.0204(15) 0.0366(19) 0.0183(14) -0.0172(14) -0.0057(12) 0.0043(14)
O45 0.0246(16) 0.0203(17) 0.0212(15) -0.0099(13) 0.0032(13) -0.0024(13)
O49 0.0245(15) 0.0174(16) 0.0192(14) -0.0082(13) 0.0020(12) -0.0012(13)
O42 0.0293(16) 0.0203(16) 0.0135(14) -0.0076(13) -0.0001(12) -0.0029(13)
O9 0.0243(15) 0.0179(16) 0.0259(16) -0.0108(14) -0.0026(13) -0.0021(13)
O51 0.0276(16) 0.0264(18) 0.0218(15) -0.0152(14) -0.0055(13) 0.0028(14)
O43 0.0295(16) 0.0210(17) 0.0161(14) -0.0084(13) -0.0021(13) -0.0045(13)
O6 0.0216(15) 0.0217(17) 0.0226(15) -0.0120(14) 0.0046(13) -0.0021(13)
O52 0.0229(15) 0.0225(17) 0.0197(15) -0.0077(14) 0.0025(13) 0.0045(13)
O33 0.0189(15) 0.0268(18) 0.0195(15) -0.0108(14) 0.0022(12) 0.0039(13)
O19 0.0369(18) 0.0249(18) 0.0188(15) -0.0092(14) 0.0072(14) -0.0023(15)
O32 0.0262(16) 0.0256(17) 0.0167(14) -0.0110(14) -0.0056(13) -0.0015(14)
C61 0.018(2) 0.021(2) 0.018(2) -0.0088(19) -0.0037(17) -0.0016(18)
C65 0.028(2) 0.026(3) 0.020(2) -0.014(2) 0.0032(19) -0.009(2)
C37 0.022(2) 0.026(3) 0.014(2) -0.0095(19) 0.0044(18) -0.0009(19)
C72 0.026(2) 0.051(3) 0.030(3) -0.024(3) -0.002(2) 0.001(2)
C67 0.033(3) 0.041(3) 0.031(3) -0.021(2) 0.006(2) -0.019(2)
C69 0.014(2) 0.030(3) 0.018(2) -0.011(2) 0.0006(17) -0.0008(19)
C85 0.022(2) 0.030(3) 0.020(2) -0.013(2) 0.0048(19) -0.009(2)
C45 0.033(3) 0.034(3) 0.020(2) -0.011(2) -0.008(2) 0.008(2)
C73 0.026(2) 0.021(2) 0.021(2) -0.008(2) 0.0028(19) -0.0009(19)
C102 0.035(3) 0.019(2) 0.020(2) -0.005(2) -0.003(2) -0.005(2)
C133 0.018(2) 0.026(3) 0.018(2) -0.008(2) -0.0010(18) 0.0038(19)
C113 0.020(2) 0.025(3) 0.019(2) -0.012(2) 0.0017(18) 0.0004(19)
C149 0.029(2) 0.017(2) 0.013(2) -0.0038(18) 0.0005(18) -0.0046(19)
C116 0.030(3) 0.067(4) 0.043(3) -0.042(3) 0.008(2) -0.010(3)
C75 0.031(2) 0.031(3) 0.025(2) -0.016(2) -0.002(2) 0.003(2)
C141 0.022(2) 0.017(2) 0.021(2) -0.0104(19) -0.0002(18) -0.0020(18)
C117 0.022(2) 0.021(2) 0.026(2) -0.012(2) 0.0024(19) -0.0014(19)
C121 0.026(2) 0.023(3) 0.031(3) -0.008(2) -0.006(2) 0.000(2)
C135 0.035(3) 0.035(3) 0.020(2) -0.010(2) -0.005(2) 0.007(2)
C64 0.022(2) 0.039(3) 0.024(2) -0.019(2) 0.0004(19) -0.003(2)
C81 0.031(3) 0.028(3) 0.051(3) -0.022(3) 0.017(2) -0.011(2)
C108 0.034(3) 0.030(3) 0.022(2) -0.013(2) 0.002(2) 0.003(2)
C57 0.026(2) 0.018(2) 0.018(2) -0.0038(19) -0.0038(18) 0.0060(19)
C128 0.049(3) 0.039(3) 0.021(2) -0.012(2) 0.003(2) -0.011(3)
C105 0.019(2) 0.024(3) 0.014(2) -0.0058(19) 0.0043(17) -0.0001(19)
C97 0.033(2) 0.022(3) 0.018(2) -0.010(2) -0.0004(19) 0.003(2)
C124 0.019(2) 0.030(3) 0.025(2) -0.014(2) 0.0018(19) -0.005(2)
C132 0.056(3) 0.031(3) 0.031(3) -0.019(2) -0.003(2) 0.004(3)
C33 0.026(2) 0.031(3) 0.020(2) -0.012(2) 0.0064(19) -0.008(2)
C83 0.034(3) 0.022(3) 0.047(3) -0.020(2) 0.012(2) -0.002(2)
C32 0.053(3) 0.028(3) 0.045(3) -0.019(3) 0.022(3) -0.005(3)
C13 0.030(2) 0.017(2) 0.022(2) -0.007(2) -0.003(2) -0.004(2)
C94 0.037(3) 0.073(5) 0.046(3) -0.024(3) -0.005(3) 0.029(3)
C103 0.023(2) 0.022(3) 0.027(2) 0.003(2) 0.003(2) -0.005(2)
C87 0.051(3) 0.049(4) 0.023(2) -0.018(3) 0.012(2) -0.023(3)
C101 0.019(2) 0.016(2) 0.019(2) -0.0031(18) -0.0049(18) 0.0007(18)
C125 0.031(2) 0.030(3) 0.015(2) -0.010(2) 0.0046(19) -0.007(2)
C82 0.021(2) 0.029(3) 0.029(2) -0.009(2) 0.004(2) 0.002(2)
C145 0.027(2) 0.014(2) 0.021(2) -0.0054(19) 0.0028(19) 0.0035(19)
C63 0.024(2) 0.029(3) 0.030(2) -0.014(2) -0.002(2) -0.004(2)
C29 0.032(3) 0.016(2) 0.028(2) -0.009(2) 0.010(2) -0.004(2)
C119 0.026(2) 0.028(3) 0.035(3) -0.018(2) -0.001(2) 0.004(2)
C3 0.022(2) 0.036(3) 0.039(3) -0.022(2) 0.006(2) -0.007(2)
C118 0.049(3) 0.021(3) 0.035(3) -0.012(2) 0.008(2) -0.008(2)
C8 0.037(3) 0.082(5) 0.067(4) -0.057(4) -0.028(3) 0.026(3)
C25 0.027(2) 0.029(3) 0.019(2) -0.014(2) 0.0037(19) 0.000(2)
C36 0.035(3) 0.058(4) 0.041(3) -0.029(3) 0.016(2) -0.021(3)
C76 0.031(3) 0.044(3) 0.037(3) -0.028(3) 0.005(2) 0.003(2)
C38 0.035(3) 0.034(3) 0.018(2) -0.009(2) -0.003(2) 0.008(2)
C158 0.077(5) 0.079(5) 0.077(5) 0.023(4) 0.057(4) 0.041(4)
C9 0.024(2) 0.020(2) 0.025(2) -0.012(2) 0.0027(19) -0.0015(19)
C120 0.031(3) 0.032(3) 0.035(3) -0.020(2) -0.007(2) 0.001(2)
C99 0.039(3) 0.026(3) 0.034(3) -0.018(2) 0.001(2) -0.002(2)
C137 0.025(2) 0.033(3) 0.022(2) -0.015(2) 0.005(2) -0.007(2)
C130 0.045(3) 0.030(3) 0.048(3) -0.015(3) -0.003(3) 0.013(2)
C129 0.036(3) 0.018(2) 0.026(2) -0.009(2) 0.002(2) -0.001(2)
C100 0.031(2) 0.039(3) 0.024(2) -0.019(2) -0.001(2) 0.006(2)
C39 0.026(2) 0.042(3) 0.029(2) -0.021(2) 0.009(2) -0.005(2)
C60 0.055(3) 0.029(3) 0.026(3) -0.012(2) 0.014(2) -0.001(2)
C23 0.039(3) 0.051(4) 0.041(3) -0.017(3) 0.011(3) -0.017(3)
C68 0.035(3) 0.040(3) 0.031(3) -0.024(2) 0.012(2) -0.014(2)
C28 0.039(3) 0.043(3) 0.018(2) -0.014(2) -0.001(2) 0.004(2)
C59 0.040(3) 0.024(3) 0.016(2) -0.002(2) 0.001(2) 0.002(2)
C106 0.025(2) 0.033(3) 0.025(2) -0.009(2) 0.002(2) -0.004(2)
C155 0.031(3) 0.030(3) 0.031(3) -0.010(2) -0.011(2) 0.005(2)
C109 0.021(2) 0.027(3) 0.020(2) -0.004(2) -0.0020(19) 0.003(2)
C154 0.038(3) 0.034(3) 0.026(3) -0.008(2) -0.004(2) -0.002(2)
C123 0.020(2) 0.038(3) 0.027(2) -0.018(2) -0.0035(19) 0.005(2)
C84 0.018(2) 0.017(2) 0.023(2) -0.0064(19) 0.0017(18) -0.0001(18)
C157 0.021(2) 0.029(3) 0.028(2) -0.014(2) -0.0026(19) 0.008(2)
C115 0.025(2) 0.039(3) 0.032(3) -0.016(2) 0.005(2) 0.000(2)
C40 0.035(3) 0.029(3) 0.024(2) -0.013(2) 0.001(2) 0.005(2)
C89 0.030(3) 0.036(3) 0.016(2) -0.009(2) -0.009(2) 0.000(2)
C52 0.079(4) 0.033(3) 0.036(3) -0.016(3) 0.025(3) -0.003(3)
C136 0.031(3) 0.036(3) 0.025(2) -0.012(2) -0.004(2) 0.005(2)
C58 0.030(3) 0.033(3) 0.046(3) 0.000(3) -0.014(2) 0.003(2)
C70 0.028(2) 0.037(3) 0.039(3) -0.019(3) -0.008(2) 0.004(2)
C80 0.037(3) 0.032(3) 0.018(2) -0.004(2) 0.013(2) -0.014(2)
C62 0.028(2) 0.032(3) 0.021(2) -0.012(2) -0.0035(19) 0.004(2)
C122 0.026(2) 0.037(3) 0.049(3) -0.028(3) -0.009(2) 0.006(2)
C1 0.029(2) 0.023(3) 0.032(2) -0.017(2) 0.004(2) -0.006(2)
C153 0.024(2) 0.021(2) 0.017(2) -0.0081(19) -0.0066(18) 0.0025(19)
C156 0.042(3) 0.028(3) 0.026(2) -0.018(2) -0.003(2) -0.001(2)
C10 0.047(3) 0.030(3) 0.050(3) -0.023(3) 0.011(3) -0.007(3)
C4 0.020(2) 0.032(3) 0.033(3) -0.018(2) 0.007(2) -0.004(2)
C92 0.045(3) 0.045(3) 0.020(2) -0.008(2) -0.002(2) -0.007(3)
C77 0.020(2) 0.029(3) 0.022(2) -0.012(2) 0.0084(19) -0.008(2)
C30 0.062(4) 0.031(3) 0.063(4) -0.025(3) 0.034(3) -0.025(3)
C7 0.044(3) 0.061(4) 0.020(2) -0.016(3) -0.010(2) -0.006(3)
C43 0.032(3) 0.036(3) 0.053(3) -0.029(3) 0.005(2) -0.007(2)
C131 0.047(3) 0.020(3) 0.038(3) -0.009(2) 0.009(2) -0.004(2)
C160 0.053(4) 0.207(10) 0.176(8) -0.168(8) -0.081(5) 0.085(5)
C14 0.055(3) 0.022(3) 0.028(3) -0.008(2) -0.003(2) 0.005(2)
C71 0.033(3) 0.037(3) 0.030(3) -0.014(2) 0.000(2) -0.008(2)
C147 0.046(3) 0.023(3) 0.043(3) -0.016(2) -0.010(2) 0.011(2)
C144 0.044(3) 0.023(3) 0.028(2) -0.015(2) 0.001(2) -0.008(2)
C22 0.039(3) 0.029(3) 0.065(4) -0.026(3) -0.005(3) -0.003(2)
C91 0.033(3) 0.037(3) 0.033(3) -0.009(2) -0.012(2) 0.011(2)
C127 0.037(3) 0.035(3) 0.036(3) -0.023(2) 0.005(2) -0.010(2)
C98 0.035(3) 0.038(3) 0.029(2) -0.023(2) -0.006(2) 0.008(2)
C2 0.037(3) 0.028(3) 0.040(3) -0.020(2) 0.014(2) -0.007(2)
C142 0.031(3) 0.037(3) 0.025(2) -0.013(2) 0.007(2) -0.016(2)
C47 0.053(3) 0.042(3) 0.023(3) -0.003(2) 0.006(2) 0.004(3)
C50 0.057(3) 0.040(3) 0.017(2) -0.003(2) 0.006(2) 0.012(3)
C53 0.025(2) 0.035(3) 0.030(3) -0.019(2) 0.003(2) -0.011(2)
C49 0.037(3) 0.027(3) 0.021(2) -0.010(2) 0.013(2) 0.001(2)
C24 0.035(3) 0.036(3) 0.054(3) -0.021(3) -0.017(3) -0.003(2)
C17 0.036(3) 0.030(3) 0.018(2) -0.010(2) -0.005(2) 0.010(2)
C35 0.038(3) 0.029(3) 0.046(3) -0.020(3) 0.018(2) -0.015(2)
C11 0.044(3) 0.036(3) 0.031(3) -0.017(2) 0.011(2) 0.007(2)
C151 0.040(3) 0.046(3) 0.028(3) -0.014(3) 0.000(2) -0.008(3)
C110 0.034(3) 0.026(3) 0.019(2) -0.005(2) -0.007(2) 0.006(2)
C44 0.028(2) 0.039(3) 0.042(3) -0.031(3) 0.000(2) 0.003(2)
C79 0.029(2) 0.037(3) 0.034(3) -0.019(2) 0.011(2) -0.016(2)
C104 0.051(3) 0.020(3) 0.021(2) -0.007(2) -0.006(2) -0.003(2)
C93 0.021(2) 0.033(3) 0.032(3) -0.019(2) 0.005(2) 0.004(2)
C148 0.040(3) 0.035(3) 0.032(3) -0.016(2) -0.011(2) 0.015(2)
C21 0.021(2) 0.023(3) 0.030(2) -0.014(2) -0.0033(19) -0.005(2)
C66 0.049(3) 0.028(3) 0.031(3) -0.017(2) 0.000(2) -0.004(2)
C5 0.027(2) 0.040(3) 0.024(2) -0.019(2) -0.010(2) 0.008(2)
C27 0.036(3) 0.051(4) 0.031(3) -0.025(3) 0.001(2) 0.009(2)
C41 0.020(2) 0.031(3) 0.039(3) -0.017(2) 0.004(2) 0.001(2)
C31 0.064(4) 0.027(3) 0.043(3) -0.008(3) -0.006(3) 0.015(3)
C20 0.048(3) 0.046(3) 0.029(3) -0.019(3) -0.012(2) 0.026(3)
C16 0.033(3) 0.039(3) 0.030(3) -0.013(2) 0.001(2) -0.011(2)
C51 0.052(3) 0.053(4) 0.035(3) -0.019(3) 0.020(3) -0.015(3)
C19 0.058(3) 0.049(4) 0.024(3) -0.012(3) -0.010(2) 0.026(3)
C78 0.027(2) 0.043(3) 0.034(3) -0.025(3) 0.009(2) -0.008(2)
C146 0.031(3) 0.038(3) 0.042(3) -0.011(3) 0.008(2) 0.008(2)
C114 0.047(3) 0.031(3) 0.029(3) -0.010(2) 0.017(2) -0.002(2)
C143 0.034(3) 0.025(3) 0.030(2) -0.014(2) -0.007(2) 0.003(2)
C46 0.037(3) 0.046(4) 0.042(3) -0.019(3) -0.006(2) 0.000(3)
C15 0.048(3) 0.037(3) 0.023(2) -0.010(2) 0.007(2) -0.010(3)
C126 0.036(3) 0.050(4) 0.029(3) -0.018(3) -0.011(2) 0.002(3)
C74 0.045(3) 0.027(3) 0.036(3) -0.013(2) -0.003(2) 0.009(2)
C90 0.047(3) 0.056(4) 0.032(3) -0.021(3) -0.022(2) 0.000(3)
C86 0.047(3) 0.025(3) 0.053(3) -0.006(3) 0.007(3) -0.007(3)
C96 0.033(3) 0.045(4) 0.060(4) -0.026(3) 0.024(3) -0.008(3)
C152 0.044(3) 0.032(3) 0.038(3) -0.004(3) 0.002(3) -0.001(3)
C140 0.053(4) 0.083(5) 0.077(4) -0.062(4) 0.033(3) -0.033(4)
C112 0.035(3) 0.039(3) 0.033(3) 0.004(2) -0.017(2) -0.009(3)
C12 0.027(2) 0.031(3) 0.037(3) -0.015(2) -0.001(2) 0.005(2)
C18 0.033(3) 0.068(4) 0.038(3) -0.021(3) -0.020(2) 0.010(3)
C150 0.055(3) 0.036(3) 0.029(3) -0.017(2) 0.012(2) -0.004(3)
C107 0.034(3) 0.027(3) 0.033(3) -0.011(2) 0.001(2) 0.008(2)
C88 0.035(3) 0.051(4) 0.029(3) -0.016(3) 0.004(2) -0.022(3)
C48 0.047(3) 0.031(3) 0.036(3) -0.016(2) -0.006(2) 0.011(2)
C139 0.045(3) 0.058(4) 0.034(3) -0.006(3) 0.018(3) -0.007(3)
C138 0.024(3) 0.072(4) 0.037(3) -0.023(3) 0.007(2) -0.008(3)
C159 0.055(4) 0.046(4) 0.120(6) -0.043(4) 0.020(4) 0.009(3)
C134 0.027(3) 0.046(3) 0.037(3) -0.010(3) 0.008(2) 0.007(2)
C111 0.029(3) 0.063(4) 0.029(3) -0.005(3) 0.001(2) 0.019(3)
C55 0.051(3) 0.056(4) 0.042(3) -0.031(3) 0.012(3) -0.021(3)
C95 0.043(3) 0.045(4) 0.053(3) -0.032(3) 0.009(3) 0.007(3)
C54 0.040(3) 0.056(4) 0.073(4) -0.033(4) -0.023(3) 0.009(3)
C56 0.061(4) 0.087(5) 0.035(3) -0.037(3) 0.015(3) -0.040(4)
C26 0.062(4) 0.029(3) 0.023(3) -0.009(2) 0.019(2) -0.013(3)
C34 0.033(3) 0.061(4) 0.045(3) -0.017(3) -0.004(3) -0.006(3)
C6 0.026(3) 0.059(4) 0.042(3) -0.021(3) -0.008(2) -0.007(3)
C42 0.021(2) 0.031(3) 0.040(3) -0.017(2) 0.002(2) -0.002(2)

loop_
_atom_type_symbol
_atom_type_description
_atom_type_scat_dispersion_real
_atom_type_scat_dispersion_imag
_atom_type_scat_source
C C 0.0033 0.0016 'International Tables Vol C Tables 4.2.6.8 and 6.1.1.4'
H H 0.0000 0.0000 'International Tables Vol C Tables 4.2.6.8 and 6.1.1.4'
Ga Ga 0.2307 1.6083 'International Tables Vol C Tables 4.2.6.8 and 6.1.1.4'
O O 0.0106 0.0060 'International Tables Vol C Tables 4.2.6.8 and 6.1.1.4'
Si Si 0.0817 0.0704 'International Tables Vol C Tables 4.2.6.8 and 6.1.1.4'

loop_
_exptl_crystal_face_index_h
_exptl_crystal_face_index_k
_exptl_crystal_face_index_l
_exptl_crystal_face_perp_dist
_exptl_oxdiff_crystal_face_indexfrac_h
_exptl_oxdiff_crystal_face_indexfrac_k
_exptl_oxdiff_crystal_face_indexfrac_l
_exptl_oxdiff_crystal_face_x
_exptl_oxdiff_crystal_face_y
_exptl_oxdiff_crystal_face_z
20 -13 9 0.1933 19.9992 -13.0032 8.9971 0.6681 -0.1655 -0.7011
17 19 -8 0.2112 16.9999 18.9998 -8.0001 -0.6243 0.1536 -0.7588
0 24 -13 0.1110 0.0004 24.0020 -12.9981 -0.9654 0.2276 -0.1310
-24 5 -6 0.2171 -23.9992 5.0030 -5.9974 -0.4003 0.0842 0.8975
2 -24 13 0.0934 1.9995 -24.0022 12.9980 0.9747 -0.2348 0.0534
1 -31 -31 0.0317 0.9993 -31.0020 -31.0018 -0.0199 -1.0039 0.0458
-2 31 31 0.0583 -1.9993 31.0021 31.0019 0.0152 1.0075 -0.0071
25 4 -1 0.2186 24.9994 3.9977 -1.0020 -0.0136 -0.0337 -0.9891
-19 -16 9 0.1946 -18.9997 -15.9993 9.0005 0.5641 -0.0792 0.8246

loop_
_geom_angle_atom_site_label_1
_geom_angle_atom_site_label_2
_geom_angle_atom_site_label_3
_geom_angle
O28 Ga3 O27 98.83(12)
O28 Ga3 O29 114.60(13)
O28 Ga3 O30 119.06(11)
O29 Ga3 O27 106.98(12)
O29 Ga3 O30 111.60(12)
O30 Ga3 O27 103.42(12)
O41 Ga4 O40 101.37(12)
O41 Ga4 O42 115.50(11)
O42 Ga4 O40 100.04(12)
O43 Ga4 O41 116.54(12)
O43 Ga4 O40 106.51(12)
O43 Ga4 O42 113.97(12)
O4 Ga1 O3 115.04(12)
O4 Ga1 O1 101.86(12)
O4 Ga1 O2 114.58(13)
O3 Ga1 O1 97.36(12)
O2 Ga1 O3 119.05(13)
O2 Ga1 O1 104.82(11)
O15 Ga2 O16 117.66(12)
O15 Ga2 O17 113.96(12)
O15 Ga2 O14 101.15(12)
O16 Ga2 O17 113.29(13)
O16 Ga2 O14 102.49(11)
O17 Ga2 O14 105.95(12)
O36 Si8 O35 106.34(15)
O36 Si8 O34 105.04(15)
O29 Si8 O36 115.67(14)
O29 Si8 O35 109.72(14)
O29 Si8 O34 107.35(16)
O34 Si8 O35 112.78(14)
O28 Si7 O31 107.24(15)
O28 Si7 O33 114.08(15)
O28 Si7 O32 109.71(15)
O31 Si7 O32 111.60(14)
O33 Si7 O31 106.59(15)
O33 Si7 O32 107.65(15)
O17 Si6 O24 116.09(15)
O17 Si6 O26 106.80(15)
O17 Si6 O25 109.96(15)
O24 Si6 O26 105.11(14)
O24 Si6 O25 106.66(15)
O25 Si6 O26 112.24(15)
O50 Si11 O51 112.73(14)
O50 Si11 O52 105.78(16)
O43 Si11 O50 109.90(14)
O43 Si11 O51 106.45(16)
O43 Si11 O52 114.28(14)
O52 Si11 O51 107.83(14)
O13 Si3 O11 111.41(14)
O4 Si3 O13 111.00(15)
O4 Si3 O12 115.56(15)
O4 Si3 O11 106.32(15)
O12 Si3 O13 106.71(14)
O12 Si3 O11 105.78(15)
O16 Si5 O21 109.63(16)
O16 Si5 O23 107.88(14)
O16 Si5 O22 115.20(15)
O23 Si5 O21 112.12(14)
O22 Si5 O21 106.44(14)
O22 Si5 O23 105.60(15)
O3 Si2 O8 113.62(15)
O3 Si2 O10 111.04(14)
O3 Si2 O9 105.99(16)
O10 Si2 O8 104.81(16)
O10 Si2 O9 113.37(14)
O9 Si2 O8 108.16(15)
O2 Si1 O7 110.15(14)
O2 Si1 O5 107.47(14)
O2 Si1 O6 113.76(16)
O7 Si1 O5 113.59(16)
O7 Si1 O6 106.23(14)
O6 Si1 O5 105.70(15)
O47 Si10 O48 111.99(14)
O49 Si10 O47 106.78(15)
O49 Si10 O48 107.20(15)
O42 Si10 O47 106.48(15)
O42 Si10 O48 109.79(13)
O42 Si10 O49 114.64(15)
O41 Si12 O44 109.57(14)
O41 Si12 O46 114.71(15)
O41 Si12 O45 107.56(15)
O46 Si12 O44 107.06(14)
O45 Si12 O44 111.84(15)
O45 Si12 O46 106.13(15)
O39 Si9 O37 112.50(16)
O38 Si9 O39 106.49(14)
O38 Si9 O37 106.54(14)
O30 Si9 O39 110.01(14)
O30 Si9 O37 106.21(14)
O30 Si9 O38 115.19(16)
O15 Si4 O18 107.19(15)
O15 Si4 O20 114.31(16)
O15 Si4 O19 110.57(16)
O20 Si4 O18 106.14(15)
O20 Si4 O19 106.53(15)
O19 Si4 O18 112.11(16)
C81 O27 Ga3 123.9(3)
C84 O27 Ga3 125.3(2)
C84 O27 C81 110.7(3)
Si12 O41 Ga4 145.84(17)
Si7 O28 Ga3 140.51(17)
Si4 O15 Ga2 142.01(17)
C37 O13 Si3 128.1(2)
C117 O39 Si9 132.9(2)
C57 O21 Si5 128.7(2)
C105 O36 Si8 134.6(2)
C101 O35 Si8 128.5(2)
Si5 O16 Ga2 146.82(19)
C125 O44 Si12 128.8(2)
C17 O8 Si2 129.2(2)
Si3 O4 Ga1 159.96(18)
Si6 O17 Ga2 140.99(18)
C137 O47 Si10 133.0(3)
C109 O37 Si9 130.6(2)
Si8 O29 Ga3 140.15(19)
C121 O40 Ga4 116.4(2)
C121 O40 C124 109.4(3)
C124 O40 Ga4 118.7(2)
C113 O38 Si9 133.2(2)
C97 O34 Si8 131.2(3)
C85 O31 Si7 132.2(2)
C44 O14 Ga2 123.9(2)
C44 O14 C41 110.2(3)
C41 O14 Ga2 121.8(2)
Si2 O3 Ga1 134.64(16)
C65 O23 Si5 132.0(2)
C133 O46 Si12 131.7(3)
C45 O18 Si4 131.2(3)
C69 O24 Si6 135.3(2)
Si9 O30 Ga3 138.20(16)
C77 O26 Si6 128.8(2)
C33 O12 Si3 130.6(3)
C1 O1 Ga1 125.7(2)
C1 O1 C4 110.3(3)
C4 O1 Ga1 123.7(2)
C141 O48 Si10 130.6(2)
Si1 O2 Ga1 136.47(16)
C73 O25 Si6 130.9(3)
C61 O22 Si5 133.2(3)
C149 O50 Si11 133.2(3)
C53 O20 Si4 133.7(3)
C13 O7 Si1 131.4(2)
C25 O10 Si2 136.1(3)
C29 O11 Si3 130.4(3)
C5 O5 Si1 130.3(3)
C129 O45 Si12 132.1(3)
C145 O49 Si10 132.4(2)
Si10 O42 Ga4 138.05(16)
C21 O9 Si2 132.5(3)
C153 O51 Si11 131.3(3)
Si11 O43 Ga4 143.60(17)
C9 O6 Si1 130.4(2)
C157 O52 Si11 133.0(3)
C93 O33 Si7 132.3(3)
C49 O19 Si4 131.8(3)
C89 O32 Si7 132.2(3)
O22 C61 C64 109.2(3)
O22 C61 C63 110.3(3)
O22 C61 C62 104.4(3)
C63 C61 C64 109.9(3)
C63 C61 C62 111.4(3)
C62 C61 C64 111.5(4)
O23 C65 C67 105.0(4)
O23 C65 C68 111.1(3)
O23 C65 C66 108.4(3)
C67 C65 C68 109.6(3)
C66 C65 C67 111.8(4)
C66 C65 C68 110.8(4)
O13 C37 C38 105.6(3)
O13 C37 C39 110.1(3)
O13 C37 C40 109.3(3)
C38 C37 C39 110.0(3)
C40 C37 C38 110.7(3)
C40 C37 C39 111.0(4)
H72A C72 H72B 109.5
H72A C72 H72C 109.5
H72B C72 H72C 109.5
C69 C72 H72A 109.5
C69 C72 H72B 109.5
C69 C72 H72C 109.5
C65 C67 H67A 109.5
C65 C67 H67B 109.5
C65 C67 H67C 109.5
H67A C67 H67B 109.5
H67A C67 H67C 109.5
H67B C67 H67C 109.5
O24 C69 C72 106.1(3)
O24 C69 C70 110.5(3)
O24 C69 C71 109.0(3)
C72 C69 C70 109.3(4)
C71 C69 C72 110.7(4)
C71 C69 C70 111.3(4)
O31 C85 C87 104.5(3)
O31 C85 C86 110.8(3)
O31 C85 C88 109.5(4)
C87 C85 C86 110.9(4)
C87 C85 C88 110.5(4)
C88 C85 C86 110.5(4)
O18 C45 C47 108.5(4)
O18 C45 C46 105.1(4)
O18 C45 C48 111.7(3)
C47 C45 C46 110.7(4)
C47 C45 C48 111.1(4)
C48 C45 C46 109.5(4)
O25 C73 C75 111.0(4)
O25 C73 C76 109.0(3)
O25 C73 C74 105.1(3)
C76 C73 C75 110.3(3)
C76 C73 C74 110.7(4)
C74 C73 C75 110.6(3)
H10A C102 H10B 109.5
H10A C102 H10C 109.5
H10B C102 H10C 109.5
C101 C102 H10A 109.5
C101 C102 H10B 109.5
C101 C102 H10C 109.5
O46 C133 C135 110.7(3)
O46 C133 C136 106.2(3)
O46 C133 C134 107.6(3)
C135 C133 C136 110.8(4)
C135 C133 C134 110.6(4)
C134 C133 C136 110.8(3)
O38 C113 C116 106.0(3)
O38 C113 C115 110.5(3)
O38 C113 C114 107.9(4)
C116 C113 C114 110.4(4)
C115 C113 C116 110.9(4)
C115 C113 C114 111.0(3)
O50 C149 C151 108.8(3)
O50 C149 C152 106.3(4)
O50 C149 C150 113.3(3)
C151 C149 C152 109.2(4)
C150 C149 C151 109.4(4)
C150 C149 C152 109.8(4)
C113 C116 H11A 109.5
C113 C116 H11B 109.5
C113 C116 H11C 109.5
H11A C116 H11B 109.5
H11A C116 H11C 109.5
H11B C116 H11C 109.5
C73 C75 H75A 109.5
C73 C75 H75B 109.5
C73 C75 H75C 109.5
H75A C75 H75B 109.5
H75A C75 H75C 109.5
H75B C75 H75C 109.5
O48 C141 C144 105.0(3)
O48 C141 C142 109.1(3)
O48 C141 C143 111.0(3)
C142 C141 C144 110.5(3)
C142 C141 C143 110.7(3)
C143 C141 C144 110.4(4)
O39 C117 C119 111.4(3)
O39 C117 C118 105.9(3)
O39 C117 C120 109.5(4)
C118 C117 C119 110.3(4)
C118 C117 C120 110.6(3)
C120 C117 C119 109.2(3)
O40 C121 H12D 110.8
O40 C121 H12E 110.8
O40 C121 C122 104.9(3)
H12D C121 H12E 108.8
C122 C121 H12D 110.8
C122 C121 H12E 110.8
C133 C135 H13A 109.5
C133 C135 H13B 109.5
C133 C135 H13C 109.5
H13A C135 H13B 109.5
H13A C135 H13C 109.5
H13B C135 H13C 109.5
C61 C64 H64A 109.5
C61 C64 H64B 109.5
C61 C64 H64C 109.5
H64A C64 H64B 109.5
H64A C64 H64C 109.5
H64B C64 H64C 109.5
O27 C81 H81A 111.0
O27 C81 H81B 111.0
O27 C81 C82 103.8(3)
H81A C81 H81B 109.0
C82 C81 H81A 111.0
C82 C81 H81B 111.0
H10D C108 H10E 109.5
H10D C108 H10F 109.5
H10E C108 H10F 109.5
C105 C108 H10D 109.5
C105 C108 H10E 109.5
C105 C108 H10F 109.5
O21 C57 C60 109.7(3)
O21 C57 C59 105.8(3)
O21 C57 C58 110.5(3)
C60 C57 C59 108.4(3)
C60 C57 C58 111.2(4)
C58 C57 C59 111.0(4)
H12F C128 H12G 109.5
H12F C128 H12H 109.5
H12G C128 H12H 109.5
C125 C128 H12F 109.5
C125 C128 H12G 109.5
C125 C128 H12H 109.5
O36 C105 C108 109.4(3)
O36 C105 C106 104.8(3)
O36 C105 C107 110.3(3)
C106 C105 C108 110.5(3)
C106 C105 C107 112.0(4)
C107 C105 C108 109.8(4)
O34 C97 C99 108.6(3)
O34 C97 C100 105.1(3)
O34 C97 C98 111.0(4)
C99 C97 C98 110.8(4)
C100 C97 C99 110.8(4)
C100 C97 C98 110.3(3)
O40 C124 H12I 110.9
O40 C124 H12J 110.9
O40 C124 C123 104.1(3)
H12I C124 H12J 109.0
C123 C124 H12I 110.9
C123 C124 H12J 110.9
H13D C132 H13E 109.5
H13D C132 H13F 109.5
H13E C132 H13F 109.5
C129 C132 H13D 109.5
C129 C132 H13E 109.5
C129 C132 H13F 109.5
O12 C33 C36 106.6(3)
O12 C33 C35 110.6(4)
O12 C33 C34 108.1(4)
C35 C33 C36 110.8(4)
C34 C33 C36 110.5(4)
C34 C33 C35 110.1(4)
H83A C83 H83B 109.0
C82 C83 H83A 111.0
C82 C83 H83B 111.0
C84 C83 H83A 111.0
C84 C83 H83B 111.0
C84 C83 C82 103.9(3)
H32A C32 H32B 109.5
H32A C32 H32C 109.5
H32B C32 H32C 109.5
C29 C32 H32A 109.5
C29 C32 H32B 109.5
C29 C32 H32C 109.5
O7 C13 C14 110.3(3)
O7 C13 C16 108.6(4)
O7 C13 C15 105.9(3)
C14 C13 C16 110.6(4)
C15 C13 C14 110.8(4)
C15 C13 C16 110.4(4)
H94A C94 H94B 109.5
H94A C94 H94C 109.5
H94B C94 H94C 109.5
C93 C94 H94A 109.5
C93 C94 H94B 109.5
C93 C94 H94C 109.5
H10G C103 H10H 109.5
H10G C103 H10I 109.5
H10H C103 H10I 109.5
C101 C103 H10G 109.5
C101 C103 H10H 109.5
C101 C103 H10I 109.5
C85 C87 H87A 109.5
C85 C87 H87B 109.5
C85 C87 H87C 109.5
H87A C87 H87B 109.5
H87A C87 H87C 109.5
H87B C87 H87C 109.5
O35 C101 C102 105.3(3)
O35 C101 C103 110.6(3)
O35 C101 C104 109.5(3)
C103 C101 C102 110.9(3)
C103 C101 C104 111.4(3)
C104 C101 C102 108.9(4)
O44 C125 C128 105.7(3)
O44 C125 C127 108.7(4)
O44 C125 C126 110.6(3)
C127 C125 C128 110.0(4)
C127 C125 C126 111.2(4)
C126 C125 C128 110.4(4)
C81 C82 C83 102.1(3)
C81 C82 H82A 111.3
C81 C82 H82B 111.3
C83 C82 H82A 111.3
C83 C82 H82B 111.3
H82A C82 H82B 109.2
O49 C145 C147 105.8(3)
O49 C145 C148 108.9(3)
O49 C145 C146 110.4(4)
C147 C145 C148 110.6(4)
C147 C145 C146 110.4(4)
C146 C145 C148 110.7(4)
C61 C63 H63A 109.5
C61 C63 H63B 109.5
C61 C63 H63C 109.5
H63A C63 H63B 109.5
H63A C63 H63C 109.5
H63B C63 H63C 109.5
O11 C29 C32 108.3(4)
O11 C29 C30 105.9(4)
O11 C29 C31 111.8(4)
C32 C29 C30 110.0(4)
C32 C29 C31 110.4(4)
C31 C29 C30 110.3(4)
C117 C119 H11D 109.5
C117 C119 H11E 109.5
C117 C119 H11F 109.5
H11D C119 H11E 109.5
H11D C119 H11F 109.5
H11E C119 H11F 109.5
H3A C3 H3B 109.0
C4 C3 H3A 110.9
C4 C3 H3B 110.9
C4 C3 C2 104.0(3)
C2 C3 H3A 110.9
C2 C3 H3B 110.9
C117 C118 H11G 109.5
C117 C118 H11H 109.5
C117 C118 H11I 109.5
H11G C118 H11H 109.5
H11G C118 H11I 109.5
H11H C118 H11I 109.5
H8A C8 H8B 109.5
H8A C8 H8C 109.5
H8B C8 H8C 109.5
C5 C8 H8A 109.5
C5 C8 H8B 109.5
C5 C8 H8C 109.5
O10 C25 C28 109.4(3)
O10 C25 C27 104.7(4)
O10 C25 C26 111.4(3)
C27 C25 C28 109.9(4)
C26 C25 C28 111.4(4)
C26 C25 C27 109.9(4)
C33 C36 H36A 109.5
C33 C36 H36B 109.5
C33 C36 H36C 109.5
H36A C36 H36B 109.5
H36A C36 H36C 109.5
H36B C36 H36C 109.5
C73 C76 H76A 109.5
C73 C76 H76B 109.5
C73 C76 H76C 109.5
H76A C76 H76B 109.5
H76A C76 H76C 109.5
H76B C76 H76C 109.5
C37 C38 H38A 109.5
C37 C38 H38B 109.5
C37 C38 H38C 109.5
H38A C38 H38B 109.5
H38A C38 H38C 109.5
H38B C38 H38C 109.5
H15A C158 H15B 109.5
H15A C158 H15C 109.5
H15B C158 H15C 109.5
C157 C158 H15A 109.5
C157 C158 H15B 109.5
C157 C158 H15C 109.5
O6 C9 C10 105.6(3)
O6 C9 C11 109.5(4)
O6 C9 C12 110.3(3)
C10 C9 C12 110.1(4)
C11 C9 C10 110.1(4)
C11 C9 C12 111.1(3)
C117 C120 H12A 109.5
C117 C120 H12B 109.5
C117 C120 H12C 109.5
H12A C120 H12B 109.5
H12A C120 H12C 109.5
H12B C120 H12C 109.5
C97 C99 H99A 109.5
C97 C99 H99B 109.5
C97 C99 H99C 109.5
H99A C99 H99B 109.5
H99A C99 H99C 109.5
H99B C99 H99C 109.5
O47 C137 C140 109.0(3)
O47 C137 C139 110.9(4)
O47 C137 C138 106.2(3)
C140 C137 C139 110.6(4)
C138 C137 C140 109.9(4)
C138 C137 C139 110.2(4)
H13G C130 H13H 109.5
H13G C130 H13I 109.5
H13H C130 H13I 109.5
C129 C130 H13G 109.5
C129 C130 H13H 109.5
C129 C130 H13I 109.5
O45 C129 C132 107.4(3)
O45 C129 C130 106.2(3)
O45 C129 C131 110.8(4)
C132 C129 C131 110.5(4)
C130 C129 C132 111.2(4)
C130 C129 C131 110.6(4)
C97 C100 H10J 109.5
C97 C100 H10K 109.5
C97 C100 H10L 109.5
H10J C100 H10K 109.5
H10J C100 H10L 109.5
H10K C100 H10L 109.5
C37 C39 H39A 109.5
C37 C39 H39B 109.5
C37 C39 H39C 109.5
H39A C39 H39B 109.5
H39A C39 H39C 109.5
H39B C39 H39C 109.5
C57 C60 H60A 109.5
C57 C60 H60B 109.5
C57 C60 H60C 109.5
H60A C60 H60B 109.5
H60A C60 H60C 109.5
H60B C60 H60C 109.5
H23A C23 H23B 109.5
H23A C23 H23C 109.5
H23B C23 H23C 109.5
C21 C23 H23A 109.5
C21 C23 H23B 109.5
C21 C23 H23C 109.5
C65 C68 H68A 109.5
C65 C68 H68B 109.5
C65 C68 H68C 109.5
H68A C68 H68B 109.5
H68A C68 H68C 109.5
H68B C68 H68C 109.5
C25 C28 H28A 109.5
C25 C28 H28B 109.5
C25 C28 H28C 109.5
H28A C28 H28B 109.5
H28A C28 H28C 109.5
H28B C28 H28C 109.5
C57 C59 H59A 109.5
C57 C59 H59B 109.5
C57 C59 H59C 109.5
H59A C59 H59B 109.5
H59A C59 H59C 109.5
H59B C59 H59C 109.5
C105 C106 H10M 109.5
C105 C106 H10N 109.5
C105 C106 H10O 109.5
H10M C106 H10N 109.5
H10M C106 H10O 109.5
H10N C106 H10O 109.5
H15D C155 H15E 109.5
H15D C155 H15F 109.5
H15E C155 H15F 109.5
C153 C155 H15D 109.5
C153 C155 H15E 109.5
C153 C155 H15F 109.5
O37 C109 C110 111.7(3)
O37 C109 C112 108.1(4)
O37 C109 C111 105.0(3)
C110 C109 C111 110.0(4)
C112 C109 C110 110.5(3)
C112 C109 C111 111.4(4)
H15G C154 H15H 109.5
H15G C154 H15I 109.5
H15H C154 H15I 109.5
C153 C154 H15G 109.5
C153 C154 H15H 109.5
C153 C154 H15I 109.5
C124 C123 H12K 111.2
C124 C123 H12L 111.2
C124 C123 C122 102.8(3)
H12K C123 H12L 109.1
C122 C123 H12K 111.2
C122 C123 H12L 111.2
O27 C84 C83 103.8(3)
O27 C84 H84A 111.0
O27 C84 H84B 111.0
C83 C84 H84A 111.0
C83 C84 H84B 111.0
H84A C84 H84B 109.0
O52 C157 C158 106.2(4)
O52 C157 C160 110.2(4)
O52 C157 C159 109.5(4)
C160 C157 C158 111.7(5)
C160 C157 C159 110.3(5)
C159 C157 C158 108.8(5)
C113 C115 H11J 109.5
C113 C115 H11K 109.5
C113 C115 H11L 109.5
H11J C115 H11K 109.5
H11J C115 H11L 109.5
H11K C115 H11L 109.5
C37 C40 H40A 109.5
C37 C40 H40B 109.5
C37 C40 H40C 109.5
H40A C40 H40B 109.5
H40A C40 H40C 109.5
H40B C40 H40C 109.5
O32 C89 C92 108.4(4)
O32 C89 C91 110.9(3)
O32 C89 C90 105.2(4)
C92 C89 C91 110.4(4)
C90 C89 C92 110.9(4)
C90 C89 C91 110.8(4)
H52A C52 H52B 109.5
H52A C52 H52C 109.5
H52B C52 H52C 109.5
C49 C52 H52A 109.5
C49 C52 H52B 109.5
C49 C52 H52C 109.5
C133 C136 H13J 109.5
C133 C136 H13K 109.5
C133 C136 H13L 109.5
H13J C136 H13K 109.5
H13J C136 H13L 109.5
H13K C136 H13L 109.5
C57 C58 H58A 109.5
C57 C58 H58B 109.5
C57 C58 H58C 109.5
H58A C58 H58B 109.5
H58A C58 H58C 109.5
H58B C58 H58C 109.5
C69 C70 H70A 109.5
C69 C70 H70B 109.5
C69 C70 H70C 109.5
H70A C70 H70B 109.5
H70A C70 H70C 109.5
H70B C70 H70C 109.5
H80A C80 H80B 109.5
H80A C80 H80C 109.5
H80B C80 H80C 109.5
C77 C80 H80A 109.5
C77 C80 H80B 109.5
C77 C80 H80C 109.5
C61 C62 H62A 109.5
C61 C62 H62B 109.5
C61 C62 H62C 109.5
H62A C62 H62B 109.5
H62A C62 H62C 109.5
H62B C62 H62C 109.5
C121 C122 C123 102.4(3)
C121 C122 H12M 111.3
C121 C122 H12N 111.3
C123 C122 H12M 111.3
C123 C122 H12N 111.3
H12M C122 H12N 109.2
O1 C1 H1A 111.2
O1 C1 H1B 111.2
O1 C1 C2 103.0(3)
H1A C1 H1B 109.1
C2 C1 H1A 111.2
C2 C1 H1B 111.2
O51 C153 C155 104.7(3)
O51 C153 C154 107.3(3)
O51 C153 C156 111.0(3)
C155 C153 C154 111.0(4)
C155 C153 C156 111.3(3)
C156 C153 C154 111.3(4)
C153 C156 H15J 109.5
C153 C156 H15K 109.5
C153 C156 H15L 109.5
H15J C156 H15K 109.5
H15J C156 H15L 109.5
H15K C156 H15L 109.5
C9 C10 H10V 109.5
C9 C10 H10W 109.5
C9 C10 H10X 109.5
H10V C10 H10W 109.5
H10V C10 H10X 109.5
H10W C10 H10X 109.5
O1 C4 C3 105.1(4)
O1 C4 H4A 110.7
O1 C4 H4B 110.7
C3 C4 H4A 110.7
C3 C4 H4B 110.7
H4A C4 H4B 108.8
C89 C92 H92A 109.5
C89 C92 H92B 109.5
C89 C92 H92C 109.5
H92A C92 H92B 109.5
H92A C92 H92C 109.5
H92B C92 H92C 109.5
O26 C77 C80 111.4(3)
O26 C77 C79 105.4(3)
O26 C77 C78 108.4(3)
C79 C77 C80 109.7(4)
C79 C77 C78 111.5(4)
C78 C77 C80 110.3(4)
C29 C30 H30A 109.5
C29 C30 H30B 109.5
C29 C30 H30C 109.5
H30A C30 H30B 109.5
H30A C30 H30C 109.5
H30B C30 H30C 109.5
H7A C7 H7B 109.5
H7A C7 H7C 109.5
H7B C7 H7C 109.5
C5 C7 H7A 109.5
C5 C7 H7B 109.5
C5 C7 H7C 109.5
H43A C43 H43B 109.1
C44 C43 H43A 111.2
C44 C43 H43B 111.2
C44 C43 C42 103.0(4)
C42 C43 H43A 111.2
C42 C43 H43B 111.2
C129 C131 H13M 109.5
C129 C131 H13N 109.5
C129 C131 H13O 109.5
H13M C131 H13N 109.5
H13M C131 H13O 109.5
H13N C131 H13O 109.5
C157 C160 H16A 109.5
C157 C160 H16B 109.5
C157 C160 H16C 109.5
H16A C160 H16B 109.5
H16A C160 H16C 109.5
H16B C160 H16C 109.5
C13 C14 H14V 109.5
C13 C14 H14W 109.5
C13 C14 H14X 109.5
H14V C14 H14W 109.5
H14V C14 H14X 109.5
H14W C14 H14X 109.5
C69 C71 H71A 109.5
C69 C71 H71B 109.5
C69 C71 H71C 109.5
H71A C71 H71B 109.5
H71A C71 H71C 109.5
H71B C71 H71C 109.5
C145 C147 H14A 109.5
C145 C147 H14B 109.5
C145 C147 H14C 109.5
H14A C147 H14B 109.5
H14A C147 H14C 109.5
H14B C147 H14C 109.5
C141 C144 H14D 109.5
C141 C144 H14E 109.5
C141 C144 H14F 109.5
H14D C144 H14E 109.5
H14D C144 H14F 109.5
H14E C144 H14F 109.5
H22A C22 H22B 109.5
H22A C22 H22C 109.5
H22B C22 H22C 109.5
C21 C22 H22A 109.5
C21 C22 H22B 109.5
C21 C22 H22C 109.5
C89 C91 H91A 109.5
C89 C91 H91B 109.5
C89 C91 H91C 109.5
H91A C91 H91B 109.5
H91A C91 H91C 109.5
H91B C91 H91C 109.5
C125 C127 H12O 109.5
C125 C127 H12P 109.5
C125 C127 H12Q 109.5
H12O C127 H12P 109.5
H12O C127 H12Q 109.5
H12P C127 H12Q 109.5
C97 C98 H98A 109.5
C97 C98 H98B 109.5
C97 C98 H98C 109.5
H98A C98 H98B 109.5
H98A C98 H98C 109.5
H98B C98 H98C 109.5
C3 C2 H2A 111.2
C3 C2 H2B 111.2
C1 C2 C3 102.7(4)
C1 C2 H2A 111.2
C1 C2 H2B 111.2
H2A C2 H2B 109.1
C141 C142 H14G 109.5
C141 C142 H14H 109.5
C141 C142 H14I 109.5
H14G C142 H14H 109.5
H14G C142 H14I 109.5
H14H C142 H14I 109.5
C45 C47 H47A 109.5
C45 C47 H47B 109.5
C45 C47 H47C 109.5
H47A C47 H47B 109.5
H47A C47 H47C 109.5
H47B C47 H47C 109.5
H50A C50 H50B 109.5
H50A C50 H50C 109.5
H50B C50 H50C 109.5
C49 C50 H50A 109.5
C49 C50 H50B 109.5
C49 C50 H50C 109.5
O20 C53 C55 104.1(4)
O20 C53 C54 108.3(4)
O20 C53 C56 111.6(4)
C54 C53 C55 109.8(4)
C56 C53 C55 110.1(4)
C56 C53 C54 112.6(5)
O19 C49 C52 104.6(3)
O19 C49 C50 108.6(4)
O19 C49 C51 110.9(3)
C50 C49 C52 111.2(4)
C50 C49 C51 111.5(4)
C51 C49 C52 110.0(4)
H24A C24 H24B 109.5
H24A C24 H24C 109.5
H24B C24 H24C 109.5
C21 C24 H24A 109.5
C21 C24 H24B 109.5
C21 C24 H24C 109.5
O8 C17 C20 108.2(3)
O8 C17 C19 106.3(3)
O8 C17 C18 111.1(4)
C20 C17 C19 109.9(4)
C18 C17 C20 111.8(4)
C18 C17 C19 109.5(4)
C33 C35 H35A 109.5
C33 C35 H35B 109.5
C33 C35 H35C 109.5
H35A C35 H35B 109.5
H35A C35 H35C 109.5
H35B C35 H35C 109.5
C9 C11 H11Y 109.5
C9 C11 H 109.5
C9 C11 HA 109.5
H11Y C11 H 109.5
H11Y C11 HA 109.5
H C11 HA 109.5
C149 C151 H15M 109.5
C149 C151 H15N 109.5
C149 C151 H15O 109.5
H15M C151 H15N 109.5
H15M C151 H15O 109.5
H15N C151 H15O 109.5
C109 C110 H11M 109.5
C109 C110 H11N 109.5
C109 C110 H11O 109.5
H11M C110 H11N 109.5
H11M C110 H11O 109.5
H11N C110 H11O 109.5
O14 C44 C43 105.6(3)
O14 C44 H44A 110.6
O14 C44 H44B 110.6
C43 C44 H44A 110.6
C43 C44 H44B 110.6
H44A C44 H44B 108.8
C77 C79 H79A 109.5
C77 C79 H79B 109.5
C77 C79 H79C 109.5
H79A C79 H79B 109.5
H79A C79 H79C 109.5
H79B C79 H79C 109.5
C101 C104 H10P 109.5
C101 C104 H10Q 109.5
C101 C104 H10R 109.5
H10P C104 H10Q 109.5
H10P C104 H10R 109.5
H10Q C104 H10R 109.5
O33 C93 C94 105.9(3)
O33 C93 C96 109.9(4)
O33 C93 C95 109.5(3)
C94 C93 C96 111.0(4)
C94 C93 C95 111.0(4)
C95 C93 C96 109.4(4)
C145 C148 H14J 109.5
C145 C148 H14K 109.5
C145 C148 H14L 109.5
H14J C148 H14K 109.5
H14J C148 H14L 109.5
H14K C148 H14L 109.5
O9 C21 C23 107.7(3)
O9 C21 C22 111.1(3)
O9 C21 C24 105.6(3)
C22 C21 C23 110.6(4)
C22 C21 C24 110.7(4)
C24 C21 C23 111.0(4)
C65 C66 H66A 109.5
C65 C66 H66B 109.5
C65 C66 H66C 109.5
H66A C66 H66B 109.5
H66A C66 H66C 109.5
H66B C66 H66C 109.5
O5 C5 C8 106.0(3)
O5 C5 C7 111.2(3)
O5 C5 C6 109.0(4)
C8 C5 C7 110.8(4)
C8 C5 C6 110.2(4)
C7 C5 C6 109.5(4)
C25 C27 H27A 109.5
C25 C27 H27B 109.5
C25 C27 H27C 109.5
H27A C27 H27B 109.5
H27A C27 H27C 109.5
H27B C27 H27C 109.5
O14 C41 H41A 110.9
O14 C41 H41B 110.9
O14 C41 C42 104.3(3)
H41A C41 H41B 108.9
C42 C41 H41A 110.9
C42 C41 H41B 110.9
C29 C31 H31A 109.5
C29 C31 H31B 109.5
C29 C31 H31C 109.5
H31A C31 H31B 109.5
H31A C31 H31C 109.5
H31B C31 H31C 109.5
C17 C20 H20A 109.5
C17 C20 H20B 109.5
C17 C20 H20C 109.5
H20A C20 H20B 109.5
H20A C20 H20C 109.5
H20B C20 H20C 109.5
C13 C16 H16D 109.5
C13 C16 H16E 109.5
C13 C16 H16F 109.5
H16D C16 H16E 109.5
H16D C16 H16F 109.5
H16E C16 H16F 109.5
C49 C51 H51A 109.5
C49 C51 H51B 109.5
C49 C51 H51C 109.5
H51A C51 H51B 109.5
H51A C51 H51C 109.5
H51B C51 H51C 109.5
C17 C19 H19A 109.5
C17 C19 H19B 109.5
C17 C19 H19C 109.5
H19A C19 H19B 109.5
H19A C19 H19C 109.5
H19B C19 H19C 109.5
C77 C78 H78A 109.5
C77 C78 H78B 109.5
C77 C78 H78C 109.5
H78A C78 H78B 109.5
H78A C78 H78C 109.5
H78B C78 H78C 109.5
C145 C146 H14M 109.5
C145 C146 H14N 109.5
C145 C146 H14O 109.5
H14M C146 H14N 109.5
H14M C146 H14O 109.5
H14N C146 H14O 109.5
C113 C114 H11P 109.5
C113 C114 H11Q 109.5
C113 C114 H11R 109.5
H11P C114 H11Q 109.5
H11P C114 H11R 109.5
H11Q C114 H11R 109.5
C141 C143 H14P 109.5
C141 C143 H14Q 109.5
C141 C143 H14R 109.5
H14P C143 H14Q 109.5
H14P C143 H14R 109.5
H14Q C143 H14R 109.5
C45 C46 H46A 109.5
C45 C46 H46B 109.5
C45 C46 H46C 109.5
H46A C46 H46B 109.5
H46A C46 H46C 109.5
H46B C46 H46C 109.5
C13 C15 H15Y 109.5
C13 C15 HB 109.5
C13 C15 HC 109.5
H15Y C15 HB 109.5
H15Y C15 HC 109.5
HB C15 HC 109.5
C125 C126 H12R 109.5
C125 C126 H12S 109.5
C125 C126 H12T 109.5
H12R C126 H12S 109.5
H12R C126 H12T 109.5
H12S C126 H12T 109.5
C73 C74 H74A 109.5
C73 C74 H74B 109.5
C73 C74 H74C 109.5
H74A C74 H74B 109.5
H74A C74 H74C 109.5
H74B C74 H74C 109.5
C89 C90 H90A 109.5
C89 C90 H90B 109.5
C89 C90 H90C 109.5
H90A C90 H90B 109.5
H90A C90 H90C 109.5
H90B C90 H90C 109.5
C85 C86 H86A 109.5
C85 C86 H86B 109.5
C85 C86 H86C 109.5
H86A C86 H86B 109.5
H86A C86 H86C 109.5
H86B C86 H86C 109.5
C93 C96 H96A 109.5
C93 C96 H96B 109.5
C93 C96 H96C 109.5
H96A C96 H96B 109.5
H96A C96 H96C 109.5
H96B C96 H96C 109.5
C149 C152 H15P 109.5
C149 C152 H15Q 109.5
C149 C152 H15R 109.5
H15P C152 H15Q 109.5
H15P C152 H15R 109.5
H15Q C152 H15R 109.5
C137 C140 H14S 109.5
C137 C140 H14T 109.5
C137 C140 H14U 109.5
H14S C140 H14T 109.5
H14S C140 H14U 109.5
H14T C140 H14U 109.5
C109 C112 H11S 109.5
C109 C112 H11T 109.5
C109 C112 H11U 109.5
H11S C112 H11T 109.5
H11S C112 H11U 109.5
H11T C112 H11U 109.5
C9 C12 H12U 109.5
C9 C12 H12V 109.5
C9 C12 H12W 109.5
H12U C12 H12V 109.5
H12U C12 H12W 109.5
H12V C12 H12W 109.5
C17 C18 H18A 109.5
C17 C18 H18B 109.5
C17 C18 H18C 109.5
H18A C18 H18B 109.5
H18A C18 H18C 109.5
H18B C18 H18C 109.5
C149 C150 H15S 109.5
C149 C150 H15T 109.5
C149 C150 H15U 109.5
H15S C150 H15T 109.5
H15S C150 H15U 109.5
H15T C150 H15U 109.5
C105 C107 H10S 109.5
C105 C107 H10T 109.5
C105 C107 H10U 109.5
H10S C107 H10T 109.5
H10S C107 H10U 109.5
H10T C107 H10U 109.5
C85 C88 H88A 109.5
C85 C88 H88B 109.5
C85 C88 H88C 109.5
H88A C88 H88B 109.5
H88A C88 H88C 109.5
H88B C88 H88C 109.5
C45 C48 H48A 109.5
C45 C48 H48B 109.5
C45 C48 H48C 109.5
H48A C48 H48B 109.5
H48A C48 H48C 109.5
H48B C48 H48C 109.5
C137 C139 H13P 109.5
C137 C139 H13Q 109.5
C137 C139 H13R 109.5
H13P C139 H13Q 109.5
H13P C139 H13R 109.5
H13Q C139 H13R 109.5
C137 C138 H13S 109.5
C137 C138 H13T 109.5
C137 C138 H13U 109.5
H13S C138 H13T 109.5
H13S C138 H13U 109.5
H13T C138 H13U 109.5
C157 C159 H15V 109.5
C157 C159 H15W 109.5
C157 C159 H15X 109.5
H15V C159 H15W 109.5
H15V C159 H15X 109.5
H15W C159 H15X 109.5
C133 C134 H13V 109.5
C133 C134 H13W 109.5
C133 C134 H13X 109.5
H13V C134 H13W 109.5
H13V C134 H13X 109.5
H13W C134 H13X 109.5
C109 C111 H11V 109.5
C109 C111 H11W 109.5
C109 C111 H11X 109.5
H11V C111 H11W 109.5
H11V C111 H11X 109.5
H11W C111 H11X 109.5
C53 C55 H55A 109.5
C53 C55 H55B 109.5
C53 C55 H55C 109.5
H55A C55 H55B 109.5
H55A C55 H55C 109.5
H55B C55 H55C 109.5
C93 C95 H95A 109.5
C93 C95 H95B 109.5
C93 C95 H95C 109.5
H95A C95 H95B 109.5
H95A C95 H95C 109.5
H95B C95 H95C 109.5
C53 C54 H54A 109.5
C53 C54 H54B 109.5
C53 C54 H54C 109.5
H54A C54 H54B 109.5
H54A C54 H54C 109.5
H54B C54 H54C 109.5
C53 C56 H56A 109.5
C53 C56 H56B 109.5
C53 C56 H56C 109.5
H56A C56 H56B 109.5
H56A C56 H56C 109.5
H56B C56 H56C 109.5
C25 C26 H26A 109.5
C25 C26 H26B 109.5
C25 C26 H26C 109.5
H26A C26 H26B 109.5
H26A C26 H26C 109.5
H26B C26 H26C 109.5
C33 C34 H34A 109.5
C33 C34 H34B 109.5
C33 C34 H34C 109.5
H34A C34 H34B 109.5
H34A C34 H34C 109.5
H34B C34 H34C 109.5
C5 C6 H6A 109.5
C5 C6 H6B 109.5
C5 C6 H6C 109.5
H6A C6 H6B 109.5
H6A C6 H6C 109.5
H6B C6 H6C 109.5
C43 C42 H42A 111.2
C43 C42 H42B 111.2
C41 C42 C43 103.0(4)
C41 C42 H42A 111.2
C41 C42 H42B 111.2
H42A C42 H42B 109.1

loop_
_geom_bond_atom_site_label_1
_geom_bond_atom_site_label_2
_geom_bond_distance
Ga3 O27 1.968(3)
Ga3 O28 1.777(3)
Ga3 O29 1.787(3)
Ga3 O30 1.787(2)
Ga4 O41 1.785(2)
Ga4 O40 1.978(3)
Ga4 O42 1.794(2)
Ga4 O43 1.765(3)
Ga1 O4 1.775(3)
Ga1 O3 1.783(3)
Ga1 O1 1.963(2)
Ga1 O2 1.780(2)
Ga2 O15 1.779(3)
Ga2 O16 1.785(2)
Ga2 O17 1.787(3)
Ga2 O14 1.958(3)
Si8 O36 1.622(3)
Si8 O35 1.634(3)
Si8 O29 1.589(3)
Si8 O34 1.629(3)
Si7 O28 1.608(3)
Si7 O31 1.623(3)
Si7 O33 1.619(3)
Si7 O32 1.624(3)
Si6 O17 1.594(3)
Si6 O24 1.618(3)
Si6 O26 1.631(3)
Si6 O25 1.630(3)
Si11 O50 1.616(3)
Si11 O51 1.628(3)
Si11 O43 1.599(3)
Si11 O52 1.617(3)
Si3 O13 1.633(3)
Si3 O4 1.587(3)
Si3 O12 1.625(3)
Si3 O11 1.635(3)
Si5 O21 1.634(3)
Si5 O16 1.592(3)
Si5 O23 1.625(3)
Si5 O22 1.618(3)
Si2 O8 1.624(3)
Si2 O3 1.599(3)
Si2 O10 1.617(3)
Si2 O9 1.621(3)
Si1 O2 1.602(3)
Si1 O7 1.617(3)
Si1 O5 1.628(3)
Si1 O6 1.624(3)
Si10 O47 1.625(3)
Si10 O48 1.627(3)
Si10 O49 1.619(3)
Si10 O42 1.596(3)
Si12 O41 1.587(3)
Si12 O44 1.634(3)
Si12 O46 1.629(3)
Si12 O45 1.620(3)
Si9 O39 1.624(3)
Si9 O37 1.624(3)
Si9 O38 1.620(3)
Si9 O30 1.597(3)
Si4 O15 1.599(3)
Si4 O18 1.622(3)
Si4 O20 1.613(3)
Si4 O19 1.617(3)
O27 C81 1.457(4)
O27 C84 1.457(5)
O13 C37 1.447(4)
O39 C117 1.435(4)
O21 C57 1.444(5)
O36 C105 1.446(5)
O35 C101 1.450(4)
O44 C125 1.448(4)
O8 C17 1.442(5)
O47 C137 1.453(4)
O37 C109 1.442(5)
O40 C121 1.465(5)
O40 C124 1.472(4)
O38 C113 1.447(4)
O34 C97 1.443(4)
O31 C85 1.451(5)
O14 C44 1.444(4)
O14 C41 1.468(5)
O23 C65 1.443(5)
O46 C133 1.443(5)
O18 C45 1.449(5)
O24 C69 1.439(4)
O26 C77 1.448(4)
O12 C33 1.436(4)
O1 C1 1.446(5)
O1 C4 1.451(5)
O48 C141 1.444(4)
O25 C73 1.439(5)
O22 C61 1.448(4)
O50 C149 1.443(4)
O20 C53 1.449(4)
O7 C13 1.445(4)
O10 C25 1.440(4)
O11 C29 1.434(5)
O5 C5 1.447(5)
O45 C129 1.442(5)
O49 C145 1.434(5)
O9 C21 1.445(4)
O51 C153 1.454(4)
O6 C9 1.443(5)
O52 C157 1.438(5)
O33 C93 1.440(5)
O19 C49 1.453(5)
O32 C89 1.440(5)
C61 C64 1.525(5)
C61 C63 1.516(5)
C61 C62 1.517(6)
C65 C67 1.521(5)
C65 C68 1.534(5)
C65 C66 1.518(6)
C37 C38 1.523(5)
C37 C39 1.537(5)
C37 C40 1.512(6)
C72 H72A 0.9800
C72 H72B 0.9800
C72 H72C 0.9800
C72 C69 1.517(5)
C67 H67A 0.9800
C67 H67B 0.9800
C67 H67C 0.9800
C69 C70 1.519(6)
C69 C71 1.511(5)
C85 C87 1.515(5)
C85 C86 1.517(7)
C85 C88 1.517(5)
C45 C47 1.513(6)
C45 C46 1.516(6)
C45 C48 1.515(6)
C73 C75 1.528(6)
C73 C76 1.519(5)
C73 C74 1.525(6)
C102 H10A 0.9800
C102 H10B 0.9800
C102 H10C 0.9800
C102 C101 1.522(5)
C133 C135 1.507(6)
C133 C136 1.523(5)
C133 C134 1.523(5)
C113 C116 1.515(5)
C113 C115 1.509(6)
C113 C114 1.535(6)
C149 C151 1.512(5)
C149 C152 1.524(6)
C149 C150 1.511(6)
C116 H11A 0.9800
C116 H11B 0.9800
C116 H11C 0.9800
C75 H75A 0.9800
C75 H75B 0.9800
C75 H75C 0.9800
C141 C144 1.530(5)
C141 C142 1.514(5)
C141 C143 1.519(6)
C117 C119 1.537(5)
C117 C118 1.521(5)
C117 C120 1.524(6)
C121 H12D 0.9900
C121 H12E 0.9900
C121 C122 1.506(6)
C135 H13A 0.9800
C135 H13B 0.9800
C135 H13C 0.9800
C64 H64A 0.9800
C64 H64B 0.9800
C64 H64C 0.9800
C81 H81A 0.9900
C81 H81B 0.9900
C81 C82 1.498(6)
C108 H10D 0.9800
C108 H10E 0.9800
C108 H10F 0.9800
C108 C105 1.522(5)
C57 C60 1.520(6)
C57 C59 1.527(5)
C57 C58 1.524(5)
C128 H12F 0.9800
C128 H12G 0.9800
C128 H12H 0.9800
C128 C125 1.522(5)
C105 C106 1.514(5)
C105 C107 1.518(6)
C97 C99 1.527(6)
C97 C100 1.523(6)
C97 C98 1.537(6)
C124 H12I 0.9900
C124 H12J 0.9900
C124 C123 1.507(6)
C132 H13D 0.9800
C132 H13E 0.9800
C132 H13F 0.9800
C132 C129 1.525(5)
C33 C36 1.518(5)
C33 C35 1.514(6)
C33 C34 1.502(6)
C83 H83A 0.9900
C83 H83B 0.9900
C83 C82 1.509(5)
C83 C84 1.501(5)
C32 H32A 0.9800
C32 H32B 0.9800
C32 H32C 0.9800
C32 C29 1.518(6)
C13 C14 1.517(6)
C13 C16 1.527(6)
C13 C15 1.513(5)
C94 H94A 0.9800
C94 H94B 0.9800
C94 H94C 0.9800
C94 C93 1.504(6)
C103 H10G 0.9800
C103 H10H 0.9800
C103 H10I 0.9800
C103 C101 1.512(6)
C87 H87A 0.9800
C87 H87B 0.9800
C87 H87C 0.9800
C101 C104 1.521(5)
C125 C127 1.517(6)
C125 C126 1.521(6)
C82 H82A 0.9900
C82 H82B 0.9900
C145 C147 1.510(6)
C145 C148 1.524(5)
C145 C146 1.511(5)
C63 H63A 0.9800
C63 H63B 0.9800
C63 H63C 0.9800
C29 C30 1.521(5)
C29 C31 1.519(6)
C119 H11D 0.9800
C119 H11E 0.9800
C119 H11F 0.9800
C3 H3A 0.9900
C3 H3B 0.9900
C3 C4 1.505(5)
C3 C2 1.511(6)
C118 H11G 0.9800
C118 H11H 0.9800
C118 H11I 0.9800
C8 H8A 0.9800
C8 H8B 0.9800
C8 H8C 0.9800
C8 C5 1.503(7)
C25 C28 1.522(6)
C25 C27 1.516(6)
C25 C26 1.513(6)
C36 H36A 0.9800
C36 H36B 0.9800
C36 H36C 0.9800
C76 H76A 0.9800
C76 H76B 0.9800
C76 H76C 0.9800
C38 H38A 0.9800
C38 H38B 0.9800
C38 H38C 0.9800
C158 H15A 0.9800
C158 H15B 0.9800
C158 H15C 0.9800
C158 C157 1.509(6)
C9 C10 1.525(6)
C9 C11 1.512(5)
C9 C12 1.525(6)
C120 H12A 0.9800
C120 H12B 0.9800
C120 H12C 0.9800
C99 H99A 0.9800
C99 H99B 0.9800
C99 H99C 0.9800
C137 C140 1.514(6)
C137 C139 1.521(7)
C137 C138 1.506(6)
C130 H13G 0.9800
C130 H13H 0.9800
C130 H13I 0.9800
C130 C129 1.509(6)
C129 C131 1.530(6)
C100 H10J 0.9800
C100 H10K 0.9800
C100 H10L 0.9800
C39 H39A 0.9800
C39 H39B 0.9800
C39 H39C 0.9800
C60 H60A 0.9800
C60 H60B 0.9800
C60 H60C 0.9800
C23 H23A 0.9800
C23 H23B 0.9800
C23 H23C 0.9800
C23 C21 1.511(6)
C68 H68A 0.9800
C68 H68B 0.9800
C68 H68C 0.9800
C28 H28A 0.9800
C28 H28B 0.9800
C28 H28C 0.9800
C59 H59A 0.9800
C59 H59B 0.9800
C59 H59C 0.9800
C106 H10M 0.9800
C106 H10N 0.9800
C106 H10O 0.9800
C155 H15D 0.9800
C155 H15E 0.9800
C155 H15F 0.9800
C155 C153 1.516(6)
C109 C110 1.518(5)
C109 C112 1.517(6)
C109 C111 1.520(6)
C154 H15G 0.9800
C154 H15H 0.9800
C154 H15I 0.9800
C154 C153 1.527(5)
C123 H12K 0.9900
C123 H12L 0.9900
C123 C122 1.511(5)
C84 H84A 0.9900
C84 H84B 0.9900
C157 C160 1.481(6)
C157 C159 1.486(7)
C115 H11J 0.9800
C115 H11K 0.9800
C115 H11L 0.9800
C40 H40A 0.9800
C40 H40B 0.9800
C40 H40C 0.9800
C89 C92 1.520(6)
C89 C91 1.526(6)
C89 C90 1.503(6)
C52 H52A 0.9800
C52 H52B 0.9800
C52 H52C 0.9800
C52 C49 1.516(6)
C136 H13J 0.9800
C136 H13K 0.9800
C136 H13L 0.9800
C58 H58A 0.9800
C58 H58B 0.9800
C58 H58C 0.9800
C70 H70A 0.9800
C70 H70B 0.9800
C70 H70C 0.9800
C80 H80A 0.9800
C80 H80B 0.9800
C80 H80C 0.9800
C80 C77 1.524(6)
C62 H62A 0.9800
C62 H62B 0.9800
C62 H62C 0.9800
C122 H12M 0.9900
C122 H12N 0.9900
C1 H1A 0.9900
C1 H1B 0.9900
C1 C2 1.499(5)
C153 C156 1.523(6)
C156 H15J 0.9800
C156 H15K 0.9800
C156 H15L 0.9800
C10 H10V 0.9800
C10 H10W 0.9800
C10 H10X 0.9800
C4 H4A 0.9900
C4 H4B 0.9900
C92 H92A 0.9800
C92 H92B 0.9800
C92 H92C 0.9800
C77 C79 1.518(5)
C77 C78 1.521(6)
C30 H30A 0.9800
C30 H30B 0.9800
C30 H30C 0.9800
C7 H7A 0.9800
C7 H7B 0.9800
C7 H7C 0.9800
C7 C5 1.523(6)
C43 H43A 0.9900
C43 H43B 0.9900
C43 C44 1.486(5)
C43 C42 1.523(6)
C131 H13M 0.9800
C131 H13N 0.9800
C131 H13O 0.9800
C160 H16A 0.9800
C160 H16B 0.9800
C160 H16C 0.9800
C14 H14V 0.9800
C14 H14W 0.9800
C14 H14X 0.9800
C71 H71A 0.9800
C71 H71B 0.9800
C71 H71C 0.9800
C147 H14A 0.9800
C147 H14B 0.9800
C147 H14C 0.9800
C144 H14D 0.9800
C144 H14E 0.9800
C144 H14F 0.9800
C22 H22A 0.9800
C22 H22B 0.9800
C22 H22C 0.9800
C22 C21 1.507(6)
C91 H91A 0.9800
C91 H91B 0.9800
C91 H91C 0.9800
C127 H12O 0.9800
C127 H12P 0.9800
C127 H12Q 0.9800
C98 H98A 0.9800
C98 H98B 0.9800
C98 H98C 0.9800
C2 H2A 0.9900
C2 H2B 0.9900
C142 H14G 0.9800
C142 H14H 0.9800
C142 H14I 0.9800
C47 H47A 0.9800
C47 H47B 0.9800
C47 H47C 0.9800
C50 H50A 0.9800
C50 H50B 0.9800
C50 H50C 0.9800
C50 C49 1.505(6)
C53 C55 1.522(6)
C53 C54 1.521(7)
C53 C56 1.500(6)
C49 C51 1.511(6)
C24 H24A 0.9800
C24 H24B 0.9800
C24 H24C 0.9800
C24 C21 1.509(6)
C17 C20 1.516(6)
C17 C19 1.526(5)
C17 C18 1.502(6)
C35 H35A 0.9800
C35 H35B 0.9800
C35 H35C 0.9800
C11 H11Y 0.9800
C11 H 0.9800
C11 HA 0.9800
C151 H15M 0.9800
C151 H15N 0.9800
C151 H15O 0.9800
C110 H11M 0.9800
C110 H11N 0.9800
C110 H11O 0.9800
C44 H44A 0.9900
C44 H44B 0.9900
C79 H79A 0.9800
C79 H79B 0.9800
C79 H79C 0.9800
C104 H10P 0.9800
C104 H10Q 0.9800
C104 H10R 0.9800
C93 C96 1.520(6)
C93 C95 1.509(6)
C148 H14J 0.9800
C148 H14K 0.9800
C148 H14L 0.9800
C66 H66A 0.9800
C66 H66B 0.9800
C66 H66C 0.9800
C5 C6 1.525(6)
C27 H27A 0.9800
C27 H27B 0.9800
C27 H27C 0.9800
C41 H41A 0.9900
C41 H41B 0.9900
C41 C42 1.515(5)
C31 H31A 0.9800
C31 H31B 0.9800
C31 H31C 0.9800
C20 H20A 0.9800
C20 H20B 0.9800
C20 H20C 0.9800
C16 H16D 0.9800
C16 H16E 0.9800
C16 H16F 0.9800
C51 H51A 0.9800
C51 H51B 0.9800
C51 H51C 0.9800
C19 H19A 0.9800
C19 H19B 0.9800
C19 H19C 0.9800
C78 H78A 0.9800
C78 H78B 0.9800
C78 H78C 0.9800
C146 H14M 0.9800
C146 H14N 0.9800
C146 H14O 0.9800
C114 H11P 0.9800
C114 H11Q 0.9800
C114 H11R 0.9800
C143 H14P 0.9800
C143 H14Q 0.9800
C143 H14R 0.9800
C46 H46A 0.9800
C46 H46B 0.9800
C46 H46C 0.9800
C15 H15Y 0.9800
C15 HB 0.9800
C15 HC 0.9800
C126 H12R 0.9800
C126 H12S 0.9800
C126 H12T 0.9800
C74 H74A 0.9800
C74 H74B 0.9800
C74 H74C 0.9800
C90 H90A 0.9800
C90 H90B 0.9800
C90 H90C 0.9800
C86 H86A 0.9800
C86 H86B 0.9800
C86 H86C 0.9800
C96 H96A 0.9800
C96 H96B 0.9800
C96 H96C 0.9800
C152 H15P 0.9800
C152 H15Q 0.9800
C152 H15R 0.9800
C140 H14S 0.9800
C140 H14T 0.9800
C140 H14U 0.9800
C112 H11S 0.9800
C112 H11T 0.9800
C112 H11U 0.9800
C12 H12U 0.9800
C12 H12V 0.9800
C12 H12W 0.9800
C18 H18A 0.9800
C18 H18B 0.9800
C18 H18C 0.9800
C150 H15S 0.9800
C150 H15T 0.9800
C150 H15U 0.9800
C107 H10S 0.9800
C107 H10T 0.9800
C107 H10U 0.9800
C88 H88A 0.9800
C88 H88B 0.9800
C88 H88C 0.9800
C48 H48A 0.9800
C48 H48B 0.9800
C48 H48C 0.9800
C139 H13P 0.9800
C139 H13Q 0.9800
C139 H13R 0.9800
C138 H13S 0.9800
C138 H13T 0.9800
C138 H13U 0.9800
C159 H15V 0.9800
C159 H15W 0.9800
C159 H15X 0.9800
C134 H13V 0.9800
C134 H13W 0.9800
C134 H13X 0.9800
C111 H11V 0.9800
C111 H11W 0.9800
C111 H11X 0.9800
C55 H55A 0.9800
C55 H55B 0.9800
C55 H55C 0.9800
C95 H95A 0.9800
C95 H95B 0.9800
C95 H95C 0.9800
C54 H54A 0.9800
C54 H54B 0.9800
C54 H54C 0.9800
C56 H56A 0.9800
C56 H56B 0.9800
C56 H56C 0.9800
C26 H26A 0.9800
C26 H26B 0.9800
C26 H26C 0.9800
C34 H34A 0.9800
C34 H34B 0.9800
C34 H34C 0.9800
C6 H6A 0.9800
C6 H6B 0.9800
C6 H6C 0.9800
C42 H42A 0.9900
C42 H42B 0.9900

loop_
_geom_torsion_atom_site_label_1
_geom_torsion_atom_site_label_2
_geom_torsion_atom_site_label_3
_geom_torsion_atom_site_label_4
_geom_torsion
Ga3 O27 C81 C82 165.4(3)
Ga3 O27 C84 C83 169.8(3)
Ga4 O40 C121 C122 -126.5(3)
Ga4 O40 C124 C123 150.8(2)
Ga1 O1 C1 C2 147.6(3)
Ga1 O1 C4 C3 -170.1(3)
Ga2 O14 C44 C43 -143.6(3)
Ga2 O14 C41 C42 167.9(3)
Si8 O36 C105 C108 -67.0(5)
Si8 O36 C105 C106 174.5(3)
Si8 O36 C105 C107 53.9(5)
Si8 O35 C101 C102 169.1(3)
Si8 O35 C101 C103 49.2(4)
Si8 O35 C101 C104 -74.0(4)
Si8 O34 C97 C99 -86.8(4)
Si8 O34 C97 C100 154.6(3)
Si8 O34 C97 C98 35.3(5)
Si7 O31 C85 C87 -166.7(3)
Si7 O31 C85 C86 -47.3(5)
Si7 O31 C85 C88 74.9(5)
Si7 O33 C93 C94 -165.4(3)
Si7 O33 C93 C96 -45.4(5)
Si7 O33 C93 C95 74.8(5)
Si7 O32 C89 C92 -77.7(5)
Si7 O32 C89 C91 43.6(5)
Si7 O32 C89 C90 163.5(3)
Si6 O24 C69 C72 -179.8(3)
Si6 O24 C69 C70 61.9(5)
Si6 O24 C69 C71 -60.6(5)
Si6 O26 C77 C80 36.3(5)
Si6 O26 C77 C79 155.3(3)
Si6 O26 C77 C78 -85.2(4)
Si6 O25 C73 C75 36.1(5)
Si6 O25 C73 C76 -85.6(4)
Si6 O25 C73 C74 155.7(3)
Si11 O50 C149 C151 86.5(4)
Si11 O50 C149 C152 -156.0(3)
Si11 O50 C149 C150 -35.4(5)
Si11 O51 C153 C155 160.5(3)
Si11 O51 C153 C154 -81.5(4)
Si11 O51 C153 C156 40.2(5)
Si11 O52 C157 C158 -164.7(4)
Si11 O52 C157 C160 -43.5(6)
Si11 O52 C157 C159 78.0(5)
Si3 O13 C37 C38 162.0(3)
Si3 O13 C37 C39 43.4(5)
Si3 O13 C37 C40 -78.9(4)
Si3 O12 C33 C36 -150.1(3)
Si3 O12 C33 C35 -29.5(5)
Si3 O12 C33 C34 91.1(5)
Si3 O11 C29 C32 -88.6(4)
Si3 O11 C29 C30 153.4(3)
Si3 O11 C29 C31 33.3(5)
Si5 O21 C57 C60 -75.3(4)
Si5 O21 C57 C59 167.9(2)
Si5 O21 C57 C58 47.7(5)
Si5 O23 C65 C67 153.8(3)
Si5 O23 C65 C68 35.4(5)
Si5 O23 C65 C66 -86.6(4)
Si5 O22 C61 C64 -70.4(4)
Si5 O22 C61 C63 50.5(4)
Si5 O22 C61 C62 170.3(3)
Si2 O8 C17 C20 86.6(4)
Si2 O8 C17 C19 -155.5(3)
Si2 O8 C17 C18 -36.5(5)
Si2 O10 C25 C28 78.2(4)
Si2 O10 C25 C27 -164.1(3)
Si2 O10 C25 C26 -45.4(5)
Si2 O9 C21 C23 -85.3(5)
Si2 O9 C21 C22 35.9(5)
Si2 O9 C21 C24 156.0(3)
Si1 O7 C13 C14 -43.7(5)
Si1 O7 C13 C16 77.7(4)
Si1 O7 C13 C15 -163.7(3)
Si1 O5 C5 C8 -161.0(3)
Si1 O5 C5 C7 -40.4(5)
Si1 O5 C5 C6 80.4(4)
Si1 O6 C9 C10 163.4(3)
Si1 O6 C9 C11 -78.1(4)
Si1 O6 C9 C12 44.5(5)
Si10 O47 C137 C140 75.1(5)
Si10 O47 C137 C139 -46.8(5)
Si10 O47 C137 C138 -166.5(3)
Si10 O48 C141 C144 163.6(3)
Si10 O48 C141 C142 -77.9(4)
Si10 O48 C141 C143 44.4(4)
Si10 O49 C145 C147 -161.8(3)
Si10 O49 C145 C148 79.3(4)
Si10 O49 C145 C146 -42.4(5)
Si12 O44 C125 C128 161.7(3)
Si12 O44 C125 C127 -80.3(4)
Si12 O44 C125 C126 42.2(5)
Si12 O46 C133 C135 -32.4(5)
Si12 O46 C133 C136 -152.8(3)
Si12 O46 C133 C134 88.5(4)
Si12 O45 C129 C132 -85.7(4)
Si12 O45 C129 C130 155.2(3)
Si12 O45 C129 C131 35.1(5)
Si9 O39 C117 C119 42.0(5)
Si9 O39 C117 C118 161.9(3)
Si9 O39 C117 C120 -78.9(4)
Si9 O37 C109 C110 36.3(5)
Si9 O37 C109 C112 -85.5(4)
Si9 O37 C109 C111 155.5(3)
Si9 O38 C113 C116 -165.1(3)
Si9 O38 C113 C115 -44.9(5)
Si9 O38 C113 C114 76.6(4)
Si4 O18 C45 C47 -90.9(4)
Si4 O18 C45 C46 150.6(3)
Si4 O18 C45 C48 31.9(5)
Si4 O20 C53 C55 173.8(3)
Si4 O20 C53 C54 -69.4(5)
Si4 O20 C53 C56 55.1(6)
Si4 O19 C49 C52 165.4(3)
Si4 O19 C49 C50 -75.8(5)
Si4 O19 C49 C51 46.9(6)
O27 Ga3 O28 Si7 99.4(3)
O27 Ga3 O29 Si8 59.9(3)
O27 Ga3 O30 Si9 70.5(3)
O27 C81 C82 C83 34.9(4)
O41 Ga4 O42 Si10 -159.2(2)
O41 Ga4 O43 Si11 -53.8(3)
O41 Si12 O44 C125 39.2(4)
O41 Si12 O46 C133 72.0(3)
O41 Si12 O45 C129 166.8(3)
O28 Ga3 O29 Si8 168.3(2)
O28 Ga3 O30 Si9 -37.7(3)
O28 Si7 O31 C85 -175.0(3)
O28 Si7 O33 C93 68.1(4)
O28 Si7 O32 C89 25.2(4)
O15 Ga2 O16 Si5 -173.4(3)
O15 Ga2 O17 Si6 -45.5(3)
O15 Si4 O18 C45 170.1(3)
O15 Si4 O20 C53 64.9(4)
O15 Si4 O19 C49 38.2(4)
O13 Si3 O4 Ga1 179.9(5)
O13 Si3 O12 C33 -50.5(4)
O13 Si3 O11 C29 -68.4(3)
O39 Si9 O37 C109 -75.3(4)
O39 Si9 O38 C113 -42.2(4)
O39 Si9 O30 Ga3 -169.1(2)
O21 Si5 O16 Ga2 -172.4(3)
O21 Si5 O23 C65 -76.0(4)
O21 Si5 O22 C61 -67.4(3)
O36 Si8 O35 C101 165.4(3)
O36 Si8 O29 Ga3 80.1(3)
O36 Si8 O34 C97 42.8(3)
O35 Si8 O36 C105 -72.1(4)
O35 Si8 O29 Ga3 -159.7(2)
O35 Si8 O34 C97 -72.6(3)
O16 Ga2 O15 Si4 -39.4(3)
O16 Ga2 O17 Si6 176.4(2)
O16 Si5 O21 C57 41.2(3)
O16 Si5 O23 C65 163.2(3)
O16 Si5 O22 C61 54.4(3)
O44 Si12 O41 Ga4 -176.6(3)
O44 Si12 O46 C133 -49.8(3)
O44 Si12 O45 C129 -72.8(4)
O8 Si2 O3 Ga1 80.5(3)
O8 Si2 O10 C25 168.2(3)
O8 Si2 O9 C21 41.3(4)
O4 Ga1 O3 Si2 88.3(3)
O4 Ga1 O2 Si1 124.2(3)
O4 Si3 O13 C37 36.5(3)
O4 Si3 O12 C33 73.5(4)
O4 Si3 O11 C29 170.5(3)
O17 Ga2 O15 Si4 -175.5(2)
O17 Ga2 O16 Si5 -36.9(4)
O17 Si6 O24 C69 71.0(4)
O17 Si6 O26 C77 169.1(3)
O17 Si6 O25 C73 47.2(3)
O47 Si10 O48 C141 -90.7(3)
O47 Si10 O49 C145 -173.3(3)
O47 Si10 O42 Ga4 -66.3(3)
O37 Si9 O39 C117 -67.4(4)
O37 Si9 O38 C113 -162.5(3)
O37 Si9 O30 Ga3 -47.1(3)
O29 Ga3 O28 Si7 -14.0(3)
O29 Ga3 O30 Si9 -174.8(2)
O29 Si8 O36 C105 50.0(4)
O29 Si8 O35 C101 39.6(3)
O29 Si8 O34 C97 166.4(3)
O40 Ga4 O41 Si12 87.4(3)
O40 Ga4 O42 Si10 93.0(3)
O40 Ga4 O43 Si11 58.4(3)
O40 C121 C122 C123 -32.1(4)
O40 C124 C123 C122 -33.6(4)
O38 Si9 O39 C117 176.3(3)
O38 Si9 O37 C109 41.0(4)
O38 Si9 O30 Ga3 70.5(3)
O34 Si8 O36 C105 168.1(3)
O34 Si8 O35 C101 -80.0(3)
O34 Si8 O29 Ga3 -36.8(3)
O31 Si7 O28 Ga3 -62.7(3)
O31 Si7 O33 C93 -173.8(3)
O31 Si7 O32 C89 -93.5(3)
O14 Ga2 O15 Si4 71.3(3)
O14 Ga2 O16 Si5 76.8(3)
O14 Ga2 O17 Si6 64.8(3)
O14 C41 C42 C43 -28.8(5)
O3 Ga1 O4 Si3 175.4(5)
O3 Ga1 O2 Si1 -93.9(3)
O3 Si2 O8 C17 81.7(4)
O3 Si2 O10 C25 45.1(4)
O3 Si2 O9 C21 163.4(3)
O23 Si5 O21 C57 -78.6(3)
O23 Si5 O16 Ga2 -50.1(4)
O23 Si5 O22 C61 173.3(3)
O46 Si12 O41 Ga4 63.0(4)
O46 Si12 O44 C125 164.2(3)
O46 Si12 O45 C129 43.6(4)
O18 Si4 O15 Ga2 -48.0(3)
O18 Si4 O20 C53 -177.1(4)
O18 Si4 O19 C49 -81.4(4)
O24 Si6 O17 Ga2 75.4(3)
O24 Si6 O26 C77 45.2(4)
O24 Si6 O25 C73 173.9(3)
O30 Ga3 O28 Si7 -149.8(2)
O30 Ga3 O29 Si8 -52.6(3)
O30 Si9 O39 C117 50.8(4)
O30 Si9 O37 C109 164.3(3)
O30 Si9 O38 C113 80.0(4)
O26 Si6 O17 Ga2 -41.4(3)
O26 Si6 O24 C69 -171.2(4)
O26 Si6 O25 C73 -71.5(3)
O12 Si3 O13 C37 163.2(3)
O12 Si3 O4 Ga1 58.3(5)
O12 Si3 O11 C29 47.2(3)
O1 Ga1 O4 Si3 71.3(5)
O1 Ga1 O3 Si2 -164.9(2)
O1 Ga1 O2 Si1 13.4(3)
O1 C1 C2 C3 37.6(4)
O48 Si10 O47 C137 -54.9(4)
O48 Si10 O49 C145 -53.1(3)
O48 Si10 O42 Ga4 172.3(2)
O2 Ga1 O4 Si3 -41.2(5)
O2 Ga1 O3 Si2 -53.4(3)
O2 Si1 O7 C13 -34.0(4)
O2 Si1 O5 C5 -170.1(3)
O2 Si1 O6 C9 -72.9(3)
O25 Si6 O17 Ga2 -163.5(2)
O25 Si6 O24 C69 -51.9(4)
O25 Si6 O26 C77 -70.3(3)
O22 Si5 O21 C57 166.4(3)
O22 Si5 O16 Ga2 67.6(3)
O22 Si5 O23 C65 39.5(4)
O50 Si11 O51 C153 -82.8(3)
O50 Si11 O43 Ga4 -164.6(3)
O50 Si11 O52 C157 -41.9(4)
O20 Si4 O15 Ga2 69.3(3)
O20 Si4 O18 C45 47.6(4)
O20 Si4 O19 C49 163.0(4)
O7 Si1 O2 Ga1 169.1(2)
O7 Si1 O5 C5 67.8(4)
O7 Si1 O6 C9 48.5(4)
O10 Si2 O8 C17 -39.7(4)
O10 Si2 O3 Ga1 -161.6(2)
O10 Si2 O9 C21 -74.5(4)
O11 Si3 O13 C37 -81.8(3)
O11 Si3 O4 Ga1 -58.7(5)
O11 Si3 O12 C33 -169.2(3)
O5 Si1 O2 Ga1 44.9(3)
O5 Si1 O7 C13 86.6(4)
O5 Si1 O6 C9 169.5(3)
O45 Si12 O41 Ga4 -54.8(4)
O45 Si12 O44 C125 -80.0(4)
O45 Si12 O46 C133 -169.4(3)
O49 Si10 O47 C137 62.2(4)
O49 Si10 O48 C141 152.5(3)
O49 Si10 O42 Ga4 51.6(3)
O42 Ga4 O41 Si12 -19.6(4)
O42 Ga4 O43 Si11 167.7(3)
O42 Si10 O47 C137 -174.9(3)
O42 Si10 O48 C141 27.4(4)
O42 Si10 O49 C145 69.0(3)
O9 Si2 O8 C17 -160.9(3)
O9 Si2 O3 Ga1 -38.1(3)
O9 Si2 O10 C25 -74.0(4)
O51 Si11 O50 C149 -60.8(3)
O51 Si11 O43 Ga4 -42.3(3)
O51 Si11 O52 C157 -162.8(3)
O43 Ga4 O41 Si12 -157.4(3)
O43 Ga4 O42 Si10 -20.3(3)
O43 Si11 O50 C149 57.8(3)
O43 Si11 O51 C153 156.6(3)
O43 Si11 O52 C157 79.1(4)
O6 Si1 O2 Ga1 -71.7(3)
O6 Si1 O7 C13 -157.7(3)
O6 Si1 O5 C5 -48.3(4)
O52 Si11 O50 C149 -178.4(3)
O52 Si11 O51 C153 33.6(3)
O52 Si11 O43 Ga4 76.6(3)
O33 Si7 O28 Ga3 55.0(3)
O33 Si7 O31 C85 62.4(4)
O33 Si7 O32 C89 149.9(3)
O19 Si4 O15 Ga2 -170.5(2)
O19 Si4 O18 C45 -68.4(4)
O19 Si4 O20 C53 -57.5(4)
O32 Si7 O28 Ga3 175.9(2)
O32 Si7 O31 C85 -54.8(4)
O32 Si7 O33 C93 -53.9(4)
C121 O40 C124 C123 13.9(4)
C81 O27 C84 C83 -6.9(4)
C124 O40 C121 C122 11.6(4)
C124 C123 C122 C121 40.6(4)
C82 C83 C84 O27 28.7(4)
C84 O27 C81 C82 -17.9(5)
C84 C83 C82 C81 -39.6(4)
C1 O1 C4 C3 4.1(4)
C4 O1 C1 C2 -26.4(4)
C4 C3 C2 C1 -35.5(4)
C2 C3 C4 O1 19.8(4)
C44 O14 C41 C42 9.6(5)
C44 C43 C42 C41 37.3(5)
C41 O14 C44 C43 14.1(5)
C42 C43 C44 O14 -31.8(5)

loop_
_twin_individual_id
_twin_individual_mass_fraction_refined
1 0.8855(4)
2 0.1145(4)
